data_4131447
loop_
_publ_author_name
'Gropp, Cornelius'
'Husch, Tamara'
'Trapp, Nils'
'Reiher, Markus'
'Diederich, Fran\,cois'

_publ_section_title
;
 Dispersion and Halogen-Bonding Interactions: Binding of the Axial
 Conformers of Monohalo- and (+-)-trans-1,2-Dihalocyclohexanes in
 Enantiopure Alleno-Acetylenic Cages.
;
_journal_issue 35
_journal_name_full 'Journal of the American Chemical Society'
_journal_page_first 12190
_journal_page_last 12200
_journal_paper_doi 10.1021/jacs.7b05461
_journal_volume 139
_journal_year 2017
_chemical_absolute_configuration ad
_chemical_formula_moiety 'C128 H168 O12, C6 H10 Cl2, C2 H3 N'
_chemical_formula_sum 'C136 H181 Cl2 N O12'
_chemical_formula_weight 2092.71
_space_group_crystal_system orthorhombic
_space_group_IT_number 19
_space_group_name_Hall 'P 2ac 2ab'
_space_group_name_H-M_alt 'P 21 21 21'
_atom_sites_solution_hydrogens geom
_atom_sites_solution_primary dual
_audit_creation_date 2016-09-29
_audit_creation_method
;
Olex2 1.2
(compiled 2016.09.09 svn.r3337 for OlexSys, GUI svn.r5227)
;
_cell_angle_alpha 90
_cell_angle_beta 90
_cell_angle_gamma 90
_cell_formula_units_Z 4
_cell_length_a 15.4654(2)
_cell_length_b 18.2121(2)
_cell_length_c 46.7197(5)
_cell_measurement_reflns_used 54334
_cell_measurement_temperature 100.0(1)
_cell_measurement_theta_max 78.6130
_cell_measurement_theta_min 2.5800
_cell_volume 13158.9(3)
_computing_cell_refinement 'CrysAlisPro 1.171.39.8d (Rigaku OD, 2015)'
_computing_data_collection 'CrysAlisPro 1.171.39.8d (Rigaku OD, 2015)'
_computing_data_reduction 'CrysAlisPro 1.171.39.8d (Rigaku OD, 2015)'
_computing_molecular_graphics 'Olex2 (Dolomanov et al., 2009)'
_computing_publication_material 'Olex2 (Dolomanov et al., 2009)'
_computing_structure_refinement 'XL (Sheldrick, 2008)'
_computing_structure_solution 'ShelXT (Sheldrick, 2015)'
_diffrn_ambient_environment N~2~
_diffrn_ambient_temperature 100.0(1)
_diffrn_detector 'CCD plate'
_diffrn_detector_type 'Pilatus 300K'
_diffrn_measured_fraction_theta_full 1.000
_diffrn_measured_fraction_theta_max 0.999
_diffrn_measurement_details
;
List of Runs (angles in degrees, time in seconds):

  # Type    Start    End  Width  t~exp~   \w     \q     \k     \f   Frames
--------------------------------------------------------------------------
  1  \f     90.00 182.00   0.25    0.50  15.00  52.95 -60.00    --   368
  2  \f    182.00 254.00   0.25    0.50  15.00  52.95 -60.00    --   288
  3  \w    -22.00   4.00   0.25    0.10    --    0.00 -38.00-180.00  104
  4  \w      4.00  40.00   0.25    0.10    --    0.00  38.00  60.00  144
  5  \w    -29.00   6.00   0.25    0.10    --    0.00   0.00-120.00  140
  6  \w    -71.00   5.00   0.25    0.10    --    0.00 -38.00-120.00  304
  7  \w    -94.00 -60.00   0.25    1.00    --  -70.00 125.00 -90.00  136
  8  \w     89.00 155.00   0.25    1.00    --  105.75  77.00-150.00  264
  9  \w     79.00 116.00   0.25    1.00    --  105.75-125.00-150.00  148
 10  \w     36.00 110.00   0.25    1.00    --  105.75 -19.00  90.00  296
 11  \w     90.00 116.00   0.25    1.00    --  105.75  77.00-120.00  104
 12  \w     42.00 108.00   0.25    1.00    --  105.75 -38.00 -90.00  264
 13  \w    121.00 165.00   0.25    1.00    --  105.75  77.00-120.00  176
 14  \w     40.00  86.00   0.25    1.00    --  105.75 -99.00-120.00  184
 15  \w     46.00  71.00   0.25    1.00    --  105.75 -99.00-180.00  100
 16  \w     39.00 110.00   0.25    1.00    --  105.75 -99.00  90.00  284
 17  \w    100.00 168.00   0.25    1.00    --  105.75 125.00 150.00  272
 18  \w     58.00 125.00   0.25    1.00    --  105.75 -77.00-150.00  268
 19  \w    -48.00   7.00   0.25    0.10    --    0.00   0.00  60.00  220
 20  \w    -73.00   5.00   0.25    0.10    --    0.00 -38.00  30.00  312
 21  \w   -133.00 -63.00   0.25    1.00    --  -70.00 -77.00 -30.00  280
 22  \w   -133.00 -51.00   0.25    1.00    --  -70.00 -77.00-150.00  328
 23  \w     58.00 112.00   0.25    1.00    --  105.75   0.00-180.00  216
 24  \w     58.00 112.00   0.25    1.00    --  105.75   0.00 120.00  216
;
_diffrn_measurement_device 'four-circle diffractometer'
_diffrn_measurement_device_type 'XtaLAB Synergy, Dualflex, Pilatus 300K'
_diffrn_measurement_method '\w and \f scans'
_diffrn_orient_matrix_type 'CrysAlisPro convention (1999,Acta A55,543-557)'
_diffrn_orient_matrix_UB_11 0.0025735000
_diffrn_orient_matrix_UB_12 -0.0779115000
_diffrn_orient_matrix_UB_13 -0.0128407000
_diffrn_orient_matrix_UB_21 0.0256515000
_diffrn_orient_matrix_UB_22 0.0323136000
_diffrn_orient_matrix_UB_23 -0.0292586000
_diffrn_orient_matrix_UB_31 0.0962187000
_diffrn_orient_matrix_UB_32 -0.0064776000
_diffrn_orient_matrix_UB_33 0.0081532000
_diffrn_radiation_monochromator mirror
_diffrn_radiation_probe x-ray
_diffrn_radiation_type CuK\a
_diffrn_radiation_wavelength 1.54184
_diffrn_reflns_av_R_equivalents 0.0638
_diffrn_reflns_av_unetI/netI 0.0418
_diffrn_reflns_Laue_measured_fraction_full 1.000
_diffrn_reflns_Laue_measured_fraction_max 0.999
_diffrn_reflns_limit_h_max 19
_diffrn_reflns_limit_h_min -14
_diffrn_reflns_limit_k_max 22
_diffrn_reflns_limit_k_min -22
_diffrn_reflns_limit_l_max 57
_diffrn_reflns_limit_l_min -57
_diffrn_reflns_number 132473
_diffrn_reflns_point_group_measured_fraction_full 0.997
_diffrn_reflns_point_group_measured_fraction_max 0.991
_diffrn_reflns_theta_full 67.684
_diffrn_reflns_theta_max 72.129
_diffrn_reflns_theta_min 2.604
_diffrn_source 'micro-focus sealed X-ray tube'
_diffrn_source_type 'PhotonJet (Cu) X-ray Source'
_exptl_absorpt_coefficient_mu 0.871
_exptl_absorpt_correction_T_max 1.00000
_exptl_absorpt_correction_T_min 0.66853
_exptl_absorpt_correction_type multi-scan
_exptl_absorpt_process_details
;
CrysAlisPro 1.171.39.8d (Rigaku Oxford Diffraction, 2015)
Empirical absorption correction using spherical harmonics,
 implemented in SCALE3 ABSPACK scaling algorithm.
;
_exptl_crystal_colour 'clear colourless'
_exptl_crystal_colour_lustre clear
_exptl_crystal_colour_primary colourless
_exptl_crystal_density_diffrn 1.056
_exptl_crystal_description cube
_exptl_crystal_F_000 4536
_exptl_crystal_size_max 0.12
_exptl_crystal_size_mid 0.1
_exptl_crystal_size_min 0.09
_refine_diff_density_max 0.455
_refine_diff_density_min -0.390
_refine_diff_density_rms 0.055
_refine_ls_abs_structure_details
;
 Flack x determined using 7837 quotients [(I+)-(I-)]/[(I+)+(I-)]
 (Parsons, Flack and Wagner, Acta Cryst. B69 (2013) 249-259).
;
_refine_ls_abs_structure_Flack 0.040(9)
_refine_ls_extinction_method none
_refine_ls_goodness_of_fit_ref 1.115
_refine_ls_hydrogen_treatment constr
_refine_ls_matrix_type full
_refine_ls_number_parameters 1522
_refine_ls_number_reflns 25704
_refine_ls_number_restraints 318
_refine_ls_restrained_S_all 1.118
_refine_ls_R_factor_all 0.0787
_refine_ls_R_factor_gt 0.0542
_refine_ls_shift/su_max 0.000
_refine_ls_shift/su_mean 0.000
_refine_ls_structure_factor_coef Fsqd
_refine_ls_weighting_details 'w=1/[\s^2^(Fo^2^)+(0.0437P)^2^+12.7158P] where P=(Fo^2^+2Fc^2^)/3'
_refine_ls_weighting_scheme calc
_refine_ls_wR_factor_gt 0.1190
_refine_ls_wR_factor_ref 0.1587
_reflns_Friedel_coverage 0.831
_reflns_Friedel_fraction_full 0.994
_reflns_Friedel_fraction_max 0.981
_reflns_number_gt 20936
_reflns_number_total 25704
_reflns_threshold_expression 'I > 2\s(I)'
_cod_data_source_file ja7b05461_si_002.cif
_cod_data_source_block wit_d160815_31_3
_cod_database_code 4131447
_chemical_oxdiff_formula 'C134 H178Cl2O12N'
_shelx_space_group_comment
;
The symmetry employed for this shelxl refinement is uniquely defined
by the following loop, which should always be used as a source of
symmetry information in preference to the above space-group names.
They are only intended as comments.
;
_reflns_odcompleteness_completeness 99.98
_reflns_odcompleteness_iscentric 1
_reflns_odcompleteness_theta 66.97
_olex2_refinement_description
;
1. Fixed Uiso
 At 1.2 times of:
  All C(H) groups, All C(H,H) groups, All C(H,H,H,H) groups
 At 1.5 times of:
  All C(H,H,H) groups, All O(H) groups
2. Restrained distances
 C3A-C2A = C3A-C2B
 1.52 with sigma of 0.002
 C2A-C1A = C2B-C1B
 1.52 with sigma of 0.002
 C8A-C7A \\sim C8B-C7B \\sim C9A-C8A \\sim C9B-C8B \\sim C9A-C10A \\sim
C9B-C10A \\sim C11A-C10A
 with sigma of 0.02
 C3A-C2A \\sim C3A-C2B \\sim C2A-C1A \\sim C2B-C1B \\sim C4A-C3A
 with sigma of 0.02
 C1A-C3A \\sim C1B-C3A \\sim C2A-C4A \\sim C2B-C4A
 with sigma of 0.02
 Cl1D-C1D \\sim Cl2C-C6C \\sim Cl1C-C1C \\sim Cl2D-C6D
 with sigma of 0.02
 C6D-C1D \\sim C6C-C1C
 with sigma of 0.02
 Cl1C-Cl2C \\sim Cl1D-Cl2D
 with sigma of 0.02
 C2D-C1D \\sim C6C-C5C \\sim C6D-C5D \\sim C2C-C1C
 with sigma of 0.02
 C5C-C4C \\sim C3D-C2D \\sim C5D-C4D \\sim C3C-C2C
 with sigma of 0.02
 C4C-C3C \\sim C4D-C3D
 with sigma of 0.02
3. Rigid bond restraints
 C3A, C4A, C10A, C1A, C2A, C7A, C8A, C9A, C1B, C2B, C7B, C8B, C9B
 with sigma for 1-2 distances of 0.01 and sigma for 1-3 distances of 0.01
 Cl1C, Cl2C, C1C, C2C, C3C, C4C, C5C, C6C, Cl1D, Cl2D, C1D, C2D, C3D, C4D, C5D,
  C6D
 with sigma for 1-2 distances of 0.01 and sigma for 1-3 distances of 0.01
4. Uiso/Uaniso restraints and constraints
Uanis(C9B) \\sim Ueq, Uanis(C9A) \\sim Ueq, Uanis(C8B) \\sim Ueq, Uanis(C8A)
\\sim Ueq, Uanis(C7A) \\sim Ueq, Uanis(C7B) \\sim Ueq: with sigma of 0.03 and
sigma for terminal atoms of 0.06
5. Rigid body (RIGU) restrains
 C10A, C7A, C8A, C9A, C7B, C8B, C9B
 with sigma for 1-2 distances of 0.004 and sigma for 1-3 distances of 0.004
 C3A, C4A, C1A, C2A, C1B, C2B
 with sigma for 1-2 distances of 0.004 and sigma for 1-3 distances of 0.004
 Cl1C, Cl2C, C1C, C2C, C3C, C4C, C5C, C6C, Cl1D, Cl2D, C1D, C2D, C3D, C4D, C5D,
  C6D
 with sigma for 1-2 distances of 0.004 and sigma for 1-3 distances of 0.004
6. Others
 Sof(H3AC)=Sof(H3AD)=Sof(H10C)=Sof(H10D)=Sof(C1B)=Sof(H1BA)=Sof(H1BB)=
 Sof(H1BC)=Sof(C2B)=Sof(H2BA)=Sof(H2BB)=Sof(C7B)=Sof(H7BA)=Sof(H7BB)=Sof(H7BC)=
 Sof(C8B)=Sof(H8BA)=Sof(H8BB)=Sof(C9B)=Sof(H9BA)=Sof(H9BB)=1-FVAR(1)
 Sof(H3AA)=Sof(H3AB)=Sof(H10A)=Sof(H10B)=Sof(C1A)=Sof(H1AA)=Sof(H1AB)=
 Sof(H1AC)=Sof(C2A)=Sof(H2AA)=Sof(H2AB)=Sof(C7A)=Sof(H7AA)=Sof(H7AB)=Sof(H7AC)=
 Sof(C8A)=Sof(H8AA)=Sof(H8AB)=Sof(C9A)=Sof(H9AA)=Sof(H9AB)=FVAR(1)
 Sof(Cl1D)=Sof(Cl2D)=Sof(C1D)=Sof(H1D)=Sof(C2D)=Sof(H2DA)=Sof(H2DB)=Sof(C3D)=
 Sof(H3DA)=Sof(H3DB)=Sof(C4D)=Sof(H4DA)=Sof(H4DB)=Sof(C5D)=Sof(H5DA)=Sof(H5DB)=
 Sof(C6D)=Sof(H6D)=1-FVAR(2)
 Sof(Cl1C)=Sof(Cl2C)=Sof(C1C)=Sof(H1C)=Sof(C2C)=Sof(H2CA)=Sof(H2CB)=Sof(C3C)=
 Sof(H3CA)=Sof(H3CB)=Sof(C4C)=Sof(H4CA)=Sof(H4CB)=Sof(C5C)=Sof(H5CA)=Sof(H5CB)=
 Sof(C6C)=Sof(H6C)=FVAR(2)
7.a Ternary CH refined with riding coordinates:
 C1(H1A), C5(H5), C9(H9), C13(H13), C1C(H1C), C6C(H6C), C1D(H1D), C6D(H6D)
7.b Secondary CH2 refined with riding coordinates:
 C20(H20A,H20B), C24(H24A,H24B), C28(H28A,H28B), C32(H32A,H32B), C3A(H3AA,
 H3AB), C3A(H3AC,H3AD), C4A(H4AA,H4AB), C5A(H5AA,H5AB), C6A(H6AA,H6AB),
 C10A(H10A,H10B), C10A(H10C,H10D), C11A(H11A,H11B), C12A(H12A,H12B), C14A(H14A,
 H14B), C15A(H15A,H15B), C16A(H16A,H16B), C17A(H17A,H17B), C18A(H18A,H18B),
 C20A(H20C,H20D), C21A(H21A,H21B), C22A(H22A,H22B), C23A(H23A,H23B), C24A(H24C,
 H24D), C2A(H2AA,H2AB), C8A(H8AA,H8AB), C9A(H9AA,H9AB), C2B(H2BA,H2BB),
 C8B(H8BA,H8BB), C9B(H9BA,H9BB), C2C(H2CA,H2CB), C3C(H3CA,H3CB), C4C(H4CA,H4CB),
  C5C(H5CA,H5CB), C2D(H2DA,H2DB), C3D(H3DA,H3DB), C4D(H4DA,H4DB), C5D(H5DA,H5DB)
7.c Aromatic/amide H refined with riding coordinates:
 C3(H3A), C7(H7), C11(H11), C15(H15)
7.d Idealised Me refined as rotating group:
 C36(H36A,H36B,H36C), C38(H38A,H38B,H38C), C39(H39A,H39B,H39C), C43(H43A,H43B,
 H43C), C44(H44A,H44B,H44C), C45(H45A,H45B,H45C), C49(H49A,H49B,H49C), C50(H50A,
 H50B,H50C), C55(H55A,H55B,H55C), C56(H56A,H56B,H56C), C57(H57A,H57B,H57C),
 C61(H61A,H61B,H61C), C62(H62A,H62B,H62C), C63(H63A,H63B,H63C), C67(H67A,H67B,
 H67C), C68(H68A,H68B,H68C), C73(H73A,H73B,H73C), C74(H74A,H74B,H74C), C75(H75A,
 H75B,H75C), C79(H79A,H79B,H79C), C80(H80A,H80B,H80C), C81(H81A,H81B,H81C),
 C85(H85A,H85B,H85C), C86(H86A,H86B,H86C), C91(H91A,H91B,H91C), C92(H92A,H92B,
 H92C), C93(H93A,H93B,H93C), C97(H97A,H97B,H97C), C98(H98A,H98B,H98C), C99(H99A,
 H99B,H99C), C103(H10E,H10F,H10G), C104(H10H,H10I,H10J), C13A(H13A,H13B,H13C),
 C19A(H19A,H19B,H19C), C1A(H1AA,H1AB,H1AC), C7A(H7AA,H7AB,H7AC), C1B(H1BA,H1BB,
 H1BC), C7B(H7BA,H7BB,H7BC), C7C(H7CA,H7CB,H7CC)
7.e Idealised tetrahedral OH refined as rotating group:
 O1(H1), O2(H2), O3(H3), O4(H4)
;
_shelx_shelxl_version_number 2014/7
_olex2_date_sample_data_collection 2016-09-22
_olex2_date_sample_submission 2016-09-22
_olex2_submission_original_sample_id d160815_31_3
_olex2_submission_special_instructions 'No special instructions were received'
_oxdiff_exptl_absorpt_empirical_details
;
Empirical correction (ABSPACK) includes:
- Absorption correction using spherical harmonics
- Frame scaling
;
_oxdiff_exptl_absorpt_empirical_full_max 1.481
_oxdiff_exptl_absorpt_empirical_full_min 0.776

loop_
_space_group_symop_operation_xyz
'x, y, z'
'-x+1/2, -y, z+1/2'
'-x, y+1/2, -z+1/2'
'x+1/2, -y+1/2, -z'

loop_
_atom_site_label
_atom_site_type_symbol
_atom_site_fract_x
_atom_site_fract_y
_atom_site_fract_z
_atom_site_U_iso_or_equiv
_atom_site_adp_type
_atom_site_occupancy
_atom_site_site_symmetry_order
_atom_site_calc_flag
_atom_site_refinement_flags_posn
_atom_site_refinement_flags_adp
_atom_site_refinement_flags_occupancy
_atom_site_disorder_assembly
_atom_site_disorder_group
O1 O 0.8208(2) 0.37765(19) 0.55632(8) 0.0429(8) Uani 1 1 d . . . . .
H1 H 0.8409 0.4194 0.5525 0.064 Uiso 1 1 calc GR . . . .
O2 O 0.8624(2) 0.52743(18) 0.54278(8) 0.0480(8) Uani 1 1 d . . . . .
H2 H 0.8171 0.5427 0.5348 0.072 Uiso 1 1 calc GR . . . .
O3 O 0.6985(2) 0.54578(19) 0.52064(9) 0.0513(9) Uani 1 1 d . . . . .
H3 H 0.6841 0.5019 0.5177 0.077 Uiso 1 1 calc GR . . . .
O4 O 0.6784(2) 0.39688(18) 0.52201(8) 0.0490(9) Uani 1 1 d . . . . .
H4 H 0.7152 0.3791 0.5333 0.074 Uiso 1 1 calc GR . . . .
O5 O 0.72234(18) 0.67901(15) 0.70428(7) 0.0316(6) Uani 1 1 d . . . . .
O6 O 0.82297(19) 0.58979(16) 0.71963(7) 0.0327(7) Uani 1 1 d . . . . .
O7 O 0.82002(19) 0.32790(16) 0.72182(6) 0.0308(6) Uani 1 1 d . . . . .
O8 O 0.71847(18) 0.23967(15) 0.70688(6) 0.0294(6) Uani 1 1 d . . . . .
O9 O 0.43793(19) 0.24147(15) 0.66516(6) 0.0288(6) Uani 1 1 d . . . . .
O10 O 0.33995(18) 0.33281(15) 0.64977(6) 0.0291(6) Uani 1 1 d . . . . .
O11 O 0.33444(19) 0.59394(15) 0.65217(6) 0.0307(6) Uani 1 1 d . . . . .
O12 O 0.43762(19) 0.68193(15) 0.66587(6) 0.0303(6) Uani 1 1 d . . . . .
C1 C 0.6654(3) 0.3215(2) 0.75609(9) 0.0276(8) Uani 1 1 d . . . . .
H1A H 0.7121 0.2836 0.7562 0.033 Uiso 1 1 calc R . . . .
C2 C 0.6027(3) 0.2996(2) 0.73262(9) 0.0266(8) Uani 1 1 d . . . . .
C3 C 0.5142(3) 0.3172(2) 0.73358(9) 0.0270(8) Uani 1 1 d . . . . .
H3A H 0.4921 0.3418 0.7499 0.032 Uiso 1 1 calc R . . . .
C4 C 0.4576(3) 0.2995(2) 0.71121(8) 0.0250(8) Uani 1 1 d . . . . .
C5 C 0.3628(3) 0.3204(2) 0.71103(9) 0.0275(9) Uani 1 1 d . . . . .
H5 H 0.3324 0.2834 0.6988 0.033 Uiso 1 1 calc R . . . .
C6 C 0.3552(3) 0.3942(2) 0.69568(9) 0.0273(8) Uani 1 1 d . . . . .
C7 C 0.3609(2) 0.4606(2) 0.71031(8) 0.0264(8) Uani 1 1 d . . . . .
H7 H 0.3685 0.4594 0.7305 0.032 Uiso 1 1 calc R . . . .
C8 C 0.3560(3) 0.5285(2) 0.69680(9) 0.0277(8) Uani 1 1 d . . . . .
C9 C 0.3658(3) 0.6008(2) 0.71324(9) 0.0276(9) Uani 1 1 d . . . . .
H9 H 0.3320 0.6391 0.7027 0.033 Uiso 1 1 calc R . . . .
C10 C 0.4606(3) 0.6224(2) 0.71174(9) 0.0279(9) Uani 1 1 d . . . . .
C11 C 0.5190(3) 0.6058(2) 0.73352(9) 0.0275(9) Uani 1 1 d . . . . .
H11 H 0.4981 0.5817 0.7502 0.033 Uiso 1 1 calc R . . . .
C12 C 0.6073(3) 0.6231(2) 0.73187(9) 0.0283(9) Uani 1 1 d . . . . .
C13 C 0.6713(3) 0.6016(2) 0.75495(9) 0.0279(9) Uani 1 1 d . . . . .
H13 H 0.7191 0.6385 0.7544 0.033 Uiso 1 1 calc R . . . .
C14 C 0.7103(3) 0.5281(2) 0.74639(9) 0.0278(8) Uani 1 1 d . . . . .
C15 C 0.6733(3) 0.4615(2) 0.75496(8) 0.0281(8) Uani 1 1 d . . . . .
H15 H 0.6228 0.4626 0.7665 0.034 Uiso 1 1 calc R . . . .
C16 C 0.7078(3) 0.3934(2) 0.74720(9) 0.0268(8) Uani 1 1 d . . . . .
C17 C 0.7801(3) 0.3929(2) 0.72977(9) 0.0271(8) Uani 1 1 d . . . . .
C18 C 0.8186(3) 0.4588(2) 0.71987(9) 0.0290(8) Uani 1 1 d . . . . .
C19 C 0.7823(3) 0.5252(2) 0.72880(9) 0.0267(8) Uani 1 1 d . . . . .
C20 C 0.7844(3) 0.6256(2) 0.69595(10) 0.0339(10) Uani 1 1 d . . . . .
H20A H 0.7560 0.5885 0.6836 0.041 Uiso 1 1 calc R . . . .
H20B H 0.8301 0.6498 0.6845 0.041 Uiso 1 1 calc R . . . .
C21 C 0.6359(3) 0.6566(2) 0.70691(9) 0.0290(9) Uani 1 1 d . . . . .
C22 C 0.5811(3) 0.6737(2) 0.68416(9) 0.0285(9) Uani 1 1 d . . . . .
C23 C 0.4920(3) 0.6568(2) 0.68718(9) 0.0282(9) Uani 1 1 d . . . . .
C24 C 0.4117(3) 0.6308(2) 0.64463(9) 0.0311(9) Uani 1 1 d . . . . .
H24A H 0.4030 0.6570 0.6263 0.037 Uiso 1 1 calc R . . . .
H24B H 0.4584 0.5943 0.6418 0.037 Uiso 1 1 calc R . . . .
C25 C 0.3455(3) 0.5286(2) 0.66714(9) 0.0288(9) Uani 1 1 d . . . . .
C26 C 0.3438(2) 0.4637(2) 0.65116(8) 0.0274(8) Uani 1 1 d . . . . .
C27 C 0.3475(3) 0.3967(2) 0.66596(9) 0.0286(9) Uani 1 1 d . . . . .
C28 C 0.4182(3) 0.2945(2) 0.64390(9) 0.0294(9) Uani 1 1 d . . . . .
H28A H 0.4132 0.2698 0.6251 0.035 Uiso 1 1 calc R . . . .
H28B H 0.4663 0.3303 0.6427 0.035 Uiso 1 1 calc R . . . .
C29 C 0.4910(3) 0.2645(2) 0.68738(9) 0.0265(8) Uani 1 1 d . . . . .
C30 C 0.5796(3) 0.2459(2) 0.68546(9) 0.0289(9) Uani 1 1 d . . . . .
C31 C 0.6328(3) 0.2638(2) 0.70835(9) 0.0271(8) Uani 1 1 d . . . . .
C32 C 0.7825(3) 0.2914(2) 0.69828(9) 0.0323(9) Uani 1 1 d . . . . .
H32A H 0.8284 0.2656 0.6874 0.039 Uiso 1 1 calc R . . . .
H32B H 0.7559 0.3281 0.6854 0.039 Uiso 1 1 calc R . . . .
C33 C 0.8890(3) 0.4569(2) 0.70006(9) 0.0324(9) Uani 1 1 d . . . . .
C34 C 0.9442(3) 0.4547(3) 0.68233(9) 0.0323(9) Uani 1 1 d . . . . .
C35 C 1.0105(3) 0.4531(3) 0.66068(9) 0.0345(10) Uani 1 1 d . . . . .
C36 C 1.1195(3) 0.5320(3) 0.68435(10) 0.0432(11) Uani 1 1 d . . . . .
H36A H 1.0804 0.5373 0.7007 0.065 Uiso 1 1 calc GR . . . .
H36B H 1.1554 0.5761 0.6826 0.065 Uiso 1 1 calc GR . . . .
H36C H 1.1566 0.4890 0.6872 0.065 Uiso 1 1 calc GR . . . .
C37 C 1.0663(3) 0.5218(3) 0.65694(10) 0.0381(10) Uani 1 1 d . . . . .
C38 C 1.0082(3) 0.5885(3) 0.65259(13) 0.0527(14) Uani 1 1 d . . . . .
H38A H 0.9719 0.5810 0.6357 0.079 Uiso 1 1 calc GR . . . .
H38B H 1.0441 0.6324 0.6499 0.079 Uiso 1 1 calc GR . . . .
H38C H 0.9714 0.5952 0.6695 0.079 Uiso 1 1 calc GR . . . .
C39 C 1.1274(3) 0.5128(3) 0.63161(11) 0.0459(12) Uani 1 1 d . . . . .
H39A H 1.1641 0.4696 0.6347 0.069 Uiso 1 1 calc GR . . . .
H39B H 1.1638 0.5566 0.6298 0.069 Uiso 1 1 calc GR . . . .
H39C H 1.0937 0.5062 0.6140 0.069 Uiso 1 1 calc GR . . . .
C40 C 1.0206(3) 0.3930(3) 0.64545(10) 0.0369(10) Uani 1 1 d . . . . .
C41 C 1.0301(3) 0.3336(3) 0.62985(10) 0.0357(10) Uani 1 1 d . . . . .
C42 C 1.0894(3) 0.2700(3) 0.63866(10) 0.0375(10) Uani 1 1 d . . . . .
C43 C 1.0349(3) 0.2001(3) 0.64017(13) 0.0481(13) Uani 1 1 d . . . . .
H43A H 0.9879 0.2069 0.6540 0.072 Uiso 1 1 calc GR . . . .
H43B H 1.0714 0.1589 0.6463 0.072 Uiso 1 1 calc GR . . . .
H43C H 1.0106 0.1895 0.6212 0.072 Uiso 1 1 calc GR . . . .
C44 C 1.1610(3) 0.2608(3) 0.61615(11) 0.0426(11) Uani 1 1 d . . . . .
H44A H 1.1348 0.2532 0.5973 0.064 Uiso 1 1 calc GR . . . .
H44B H 1.1969 0.2183 0.6211 0.064 Uiso 1 1 calc GR . . . .
H44C H 1.1969 0.3051 0.6157 0.064 Uiso 1 1 calc GR . . . .
C45 C 1.1299(3) 0.2848(3) 0.66799(11) 0.0465(12) Uani 1 1 d . . . . .
H45A H 1.1624 0.3310 0.6673 0.070 Uiso 1 1 calc GR . . . .
H45B H 1.1690 0.2445 0.6730 0.070 Uiso 1 1 calc GR . . . .
H45C H 1.0841 0.2886 0.6824 0.070 Uiso 1 1 calc GR . . . .
C46 C 0.9818(3) 0.3291(3) 0.60369(10) 0.0344(10) Uani 1 1 d . . . . .
C47 C 0.9402(3) 0.3267(3) 0.58216(10) 0.0370(10) Uani 1 1 d . . . . .
C48 C 0.8894(3) 0.3240(3) 0.55539(10) 0.0360(10) Uani 1 1 d . . . . .
C49 C 0.8448(4) 0.2493(3) 0.55285(12) 0.0488(13) Uani 1 1 d . . . . .
H49A H 0.8027 0.2437 0.5684 0.073 Uiso 1 1 calc GR . . . .
H49B H 0.8881 0.2102 0.5542 0.073 Uiso 1 1 calc GR . . . .
H49C H 0.8150 0.2460 0.5344 0.073 Uiso 1 1 calc GR . . . .
C50 C 0.9473(4) 0.3391(3) 0.53008(11) 0.0502(13) Uani 1 1 d . . . . .
H50A H 0.9127 0.3390 0.5125 0.075 Uiso 1 1 calc GR . . . .
H50B H 0.9917 0.3008 0.5288 0.075 Uiso 1 1 calc GR . . . .
H50C H 0.9750 0.3871 0.5324 0.075 Uiso 1 1 calc GR . . . .
C51 C 0.6120(3) 0.2109(2) 0.66024(9) 0.0307(9) Uani 1 1 d . . . . .
C52 C 0.6380(3) 0.1837(2) 0.63865(9) 0.0319(9) Uani 1 1 d . . . . .
C53 C 0.6732(3) 0.1479(2) 0.61369(9) 0.0305(9) Uani 1 1 d . . . . .
C54 C 0.7523(3) 0.0978(2) 0.61875(10) 0.0344(10) Uani 1 1 d . . . . .
C55 C 0.7255(3) 0.0383(3) 0.64027(10) 0.0410(10) Uani 1 1 d . . . . .
H55A H 0.7066 0.0615 0.6581 0.061 Uiso 1 1 calc GR . . . .
H55B H 0.7750 0.0061 0.6442 0.061 Uiso 1 1 calc GR . . . .
H55C H 0.6780 0.0092 0.6323 0.061 Uiso 1 1 calc GR . . . .
C56 C 0.7808(4) 0.0626(3) 0.59058(11) 0.0440(12) Uani 1 1 d . . . . .
H56A H 0.7332 0.0332 0.5828 0.066 Uiso 1 1 calc GR . . . .
H56B H 0.8309 0.0310 0.5940 0.066 Uiso 1 1 calc GR . . . .
H56C H 0.7964 0.1012 0.5769 0.066 Uiso 1 1 calc GR . . . .
C57 C 0.8260(3) 0.1431(3) 0.63130(12) 0.0461(12) Uani 1 1 d . . . . .
H57A H 0.8424 0.1817 0.6177 0.069 Uiso 1 1 calc GR . . . .
H57B H 0.8758 0.1111 0.6349 0.069 Uiso 1 1 calc GR . . . .
H57C H 0.8071 0.1655 0.6493 0.069 Uiso 1 1 calc GR . . . .
C58 C 0.6369(3) 0.1587(2) 0.58864(10) 0.0334(9) Uani 1 1 d . . . . .
C59 C 0.5953(3) 0.1645(2) 0.56441(9) 0.0325(9) Uani 1 1 d . . . . .
C60 C 0.5261(3) 0.1086(3) 0.55540(10) 0.0391(11) Uani 1 1 d . . . . .
C61 C 0.5140(4) 0.0501(3) 0.57854(12) 0.0502(13) Uani 1 1 d . . . . .
H61A H 0.5684 0.0236 0.5814 0.075 Uiso 1 1 calc GR . . . .
H61B H 0.4689 0.0156 0.5726 0.075 Uiso 1 1 calc GR . . . .
H61C H 0.4968 0.0737 0.5965 0.075 Uiso 1 1 calc GR . . . .
C62 C 0.5556(4) 0.0722(3) 0.52743(11) 0.0479(13) Uani 1 1 d . . . . .
H62A H 0.5670 0.1101 0.5130 0.072 Uiso 1 1 calc GR . . . .
H62B H 0.5101 0.0392 0.5205 0.072 Uiso 1 1 calc GR . . . .
H62C H 0.6085 0.0440 0.5309 0.072 Uiso 1 1 calc GR . . . .
C63 C 0.4400(3) 0.1495(3) 0.55100(11) 0.0438(11) Uani 1 1 d . . . . .
H63A H 0.4220 0.1721 0.5691 0.066 Uiso 1 1 calc GR . . . .
H63B H 0.3956 0.1147 0.5447 0.066 Uiso 1 1 calc GR . . . .
H63C H 0.4475 0.1878 0.5364 0.066 Uiso 1 1 calc GR . . . .
C64 C 0.6115(3) 0.2251(2) 0.54506(10) 0.0352(10) Uani 1 1 d . . . . .
C65 C 0.6202(3) 0.2755(2) 0.52891(10) 0.0357(10) Uani 1 1 d . . . . .
C66 C 0.6299(3) 0.3385(2) 0.50908(10) 0.0370(10) Uani 1 1 d . . . . .
C67 C 0.6757(4) 0.3139(3) 0.48184(12) 0.0544(14) Uani 1 1 d . . . . .
H67A H 0.6811 0.3556 0.4687 0.082 Uiso 1 1 calc GR . . . .
H67B H 0.6421 0.2748 0.4726 0.082 Uiso 1 1 calc GR . . . .
H67C H 0.7334 0.2954 0.4867 0.082 Uiso 1 1 calc GR . . . .
C68 C 0.5404(3) 0.3706(3) 0.50266(12) 0.0479(13) Uani 1 1 d . . . . .
H68A H 0.5135 0.3871 0.5205 0.072 Uiso 1 1 calc GR . . . .
H68B H 0.5041 0.3329 0.4937 0.072 Uiso 1 1 calc GR . . . .
H68C H 0.5464 0.4123 0.4896 0.072 Uiso 1 1 calc GR . . . .
C69 C 0.3390(3) 0.4652(2) 0.62043(9) 0.0301(8) Uani 1 1 d . . . . .
C70 C 0.3355(3) 0.4667(2) 0.59479(9) 0.0293(8) Uani 1 1 d . . . . .
C71 C 0.3314(3) 0.4642(2) 0.56398(8) 0.0300(8) Uani 1 1 d . . . . .
C72 C 0.2872(3) 0.3969(2) 0.55033(9) 0.0322(9) Uani 1 1 d . . . . .
C73 C 0.3295(3) 0.3271(3) 0.56183(11) 0.0381(10) Uani 1 1 d . . . . .
H73A H 0.3908 0.3265 0.5565 0.057 Uiso 1 1 calc GR . . . .
H73B H 0.3007 0.2840 0.5536 0.057 Uiso 1 1 calc GR . . . .
H73C H 0.3241 0.3258 0.5827 0.057 Uiso 1 1 calc GR . . . .
C74 C 0.1916(3) 0.3992(3) 0.55875(11) 0.0393(11) Uani 1 1 d . . . . .
H74A H 0.1866 0.4013 0.5796 0.059 Uiso 1 1 calc GR . . . .
H74B H 0.1625 0.3551 0.5516 0.059 Uiso 1 1 calc GR . . . .
H74C H 0.1644 0.4428 0.5504 0.059 Uiso 1 1 calc GR . . . .
C75 C 0.2945(3) 0.3997(3) 0.51760(10) 0.0418(11) Uani 1 1 d . . . . .
H75A H 0.2664 0.4444 0.5105 0.063 Uiso 1 1 calc GR . . . .
H75B H 0.2660 0.3565 0.5093 0.063 Uiso 1 1 calc GR . . . .
H75C H 0.3556 0.4000 0.5121 0.063 Uiso 1 1 calc GR . . . .
C76 C 0.3618(3) 0.5187(2) 0.54878(9) 0.0312(9) Uani 1 1 d . . . . .
C77 C 0.3886(3) 0.5733(3) 0.53282(9) 0.0329(9) Uani 1 1 d . . . . .
C78 C 0.3277(3) 0.6355(3) 0.52276(11) 0.0396(11) Uani 1 1 d . . . . .
C79 C 0.2361(3) 0.6227(3) 0.53415(13) 0.0532(14) Uani 1 1 d . . . . .
H79A H 0.2131 0.5769 0.5262 0.080 Uiso 1 1 calc GR . . . .
H79B H 0.1988 0.6637 0.5284 0.080 Uiso 1 1 calc GR . . . .
H79C H 0.2377 0.6193 0.5551 0.080 Uiso 1 1 calc GR . . . .
C80 C 0.3274(4) 0.6371(4) 0.49020(12) 0.0590(15) Uani 1 1 d . . . . .
H80A H 0.3860 0.6467 0.4832 0.088 Uiso 1 1 calc GR . . . .
H80B H 0.2885 0.6760 0.4835 0.088 Uiso 1 1 calc GR . . . .
H80C H 0.3074 0.5896 0.4829 0.088 Uiso 1 1 calc GR . . . .
C81 C 0.3615(3) 0.7086(3) 0.53409(13) 0.0510(13) Uani 1 1 d . . . . .
H81A H 0.3597 0.7083 0.5551 0.076 Uiso 1 1 calc GR . . . .
H81B H 0.3253 0.7486 0.5268 0.076 Uiso 1 1 calc GR . . . .
H81C H 0.4213 0.7157 0.5277 0.076 Uiso 1 1 calc GR . . . .
C82 C 0.4778(3) 0.5778(3) 0.52365(9) 0.0366(10) Uani 1 1 d . . . . .
C83 C 0.5513(3) 0.5841(3) 0.51614(10) 0.0380(10) Uani 1 1 d . . . . .
C84 C 0.6409(3) 0.5932(3) 0.50578(11) 0.0418(11) Uani 1 1 d . . . . .
C85 C 0.6727(4) 0.6697(3) 0.51241(17) 0.0677(19) Uani 1 1 d . . . . .
H85A H 0.6709 0.6779 0.5331 0.102 Uiso 1 1 calc GR . . . .
H85B H 0.6355 0.7058 0.5028 0.102 Uiso 1 1 calc GR . . . .
H85C H 0.7322 0.6753 0.5056 0.102 Uiso 1 1 calc GR . . . .
C86 C 0.6441(4) 0.5761(4) 0.47383(13) 0.0731(19) Uani 1 1 d . . . . .
H86A H 0.7031 0.5835 0.4667 0.110 Uiso 1 1 calc GR . . . .
H86B H 0.6045 0.6088 0.4636 0.110 Uiso 1 1 calc GR . . . .
H86C H 0.6268 0.5250 0.4707 0.110 Uiso 1 1 calc GR . . . .
C87 C 0.6123(3) 0.7055(2) 0.65828(10) 0.0331(10) Uani 1 1 d . . . . .
C88 C 0.6397(3) 0.7309(2) 0.63627(10) 0.0345(10) Uani 1 1 d . . . . .
C89 C 0.6686(3) 0.7657(2) 0.61037(10) 0.0347(10) Uani 1 1 d . . . . .
C90 C 0.6008(3) 0.8064(3) 0.59230(10) 0.0402(11) Uani 1 1 d . . . . .
C91 C 0.5346(4) 0.7509(4) 0.58149(14) 0.0650(17) Uani 1 1 d . . . . .
H91A H 0.5635 0.7145 0.5694 0.098 Uiso 1 1 calc GR . . . .
H91B H 0.4902 0.7764 0.5703 0.098 Uiso 1 1 calc GR . . . .
H91C H 0.5075 0.7262 0.5978 0.098 Uiso 1 1 calc GR . . . .
C92 C 0.5546(4) 0.8632(3) 0.61083(12) 0.0516(13) Uani 1 1 d . . . . .
H92A H 0.5280 0.8387 0.6273 0.077 Uiso 1 1 calc GR . . . .
H92B H 0.5098 0.8877 0.5995 0.077 Uiso 1 1 calc GR . . . .
H92C H 0.5965 0.8997 0.6176 0.077 Uiso 1 1 calc GR . . . .
C93 C 0.6440(4) 0.8445(3) 0.56684(11) 0.0506(13) Uani 1 1 d . . . . .
H93A H 0.6856 0.8809 0.5738 0.076 Uiso 1 1 calc GR . . . .
H93B H 0.5998 0.8690 0.5552 0.076 Uiso 1 1 calc GR . . . .
H93C H 0.6742 0.8079 0.5552 0.076 Uiso 1 1 calc GR . . . .
C94 C 0.7502(3) 0.7602(3) 0.60315(10) 0.0385(11) Uani 1 1 d . . . . .
C95 C 0.8334(3) 0.7553(2) 0.59645(10) 0.0361(10) Uani 1 1 d . . . . .
C96 C 0.9010(3) 0.8099(3) 0.60750(10) 0.0373(10) Uani 1 1 d . . . . .
C97 C 0.9714(4) 0.7683(3) 0.62348(12) 0.0490(13) Uani 1 1 d . . . . .
H97A H 0.9456 0.7414 0.6395 0.073 Uiso 1 1 calc GR . . . .
H97B H 1.0144 0.8031 0.6308 0.073 Uiso 1 1 calc GR . . . .
H97C H 0.9995 0.7335 0.6104 0.073 Uiso 1 1 calc GR . . . .
C98 C 0.9401(4) 0.8506(3) 0.58192(12) 0.0496(13) Uani 1 1 d . . . . .
H98A H 0.9674 0.8151 0.5690 0.074 Uiso 1 1 calc GR . . . .
H98B H 0.9835 0.8856 0.5887 0.074 Uiso 1 1 calc GR . . . .
H98C H 0.8943 0.8770 0.5717 0.074 Uiso 1 1 calc GR . . . .
C99 C 0.8579(4) 0.8655(3) 0.62798(12) 0.0492(13) Uani 1 1 d . . . . .
H99A H 0.8104 0.8904 0.6180 0.074 Uiso 1 1 calc GR . . . .
H99B H 0.9007 0.9018 0.6342 0.074 Uiso 1 1 calc GR . . . .
H99C H 0.8352 0.8395 0.6447 0.074 Uiso 1 1 calc GR . . . .
C100 C 0.8624(3) 0.6960(3) 0.57829(10) 0.0391(11) Uani 1 1 d . . . . .
C101 C 0.8880(3) 0.6465(3) 0.56351(11) 0.0408(11) Uani 1 1 d . . . . .
C102 C 0.9233(3) 0.5866(3) 0.54522(11) 0.0410(11) Uani 1 1 d . . . . .
C103 C 0.9443(4) 0.6176(3) 0.51607(13) 0.0621(16) Uani 1 1 d . . . . .
H10E H 0.9672 0.5784 0.5038 0.093 Uiso 1 1 calc GR . . . .
H10F H 0.9876 0.6565 0.5180 0.093 Uiso 1 1 calc GR . . . .
H10G H 0.8917 0.6378 0.5074 0.093 Uiso 1 1 calc GR . . . .
C104 C 1.0024(4) 0.5532(3) 0.55920(15) 0.0631(17) Uani 1 1 d . . . . .
H10H H 0.9864 0.5328 0.5779 0.095 Uiso 1 1 calc GR . . . .
H10I H 1.0466 0.5912 0.5618 0.095 Uiso 1 1 calc GR . . . .
H10J H 1.0253 0.5141 0.5470 0.095 Uiso 1 1 calc GR . . . .
C3A C 0.1039(4) 0.5547(4) 0.77601(15) 0.075(2) Uani 1 1 d D U . . .
H3AA H 0.0942 0.5126 0.7630 0.091 Uiso 0.504(10) 1 calc R . P A 1
H3AB H 0.0759 0.5977 0.7669 0.091 Uiso 0.504(10) 1 calc R . P A 1
H3AC H 0.0899 0.5252 0.7932 0.091 Uiso 0.496(10) 1 calc R . P A 2
H3AD H 0.0888 0.5251 0.7590 0.091 Uiso 0.496(10) 1 calc R . P A 2
C4A C 0.1996(3) 0.5696(3) 0.77566(12) 0.0480(13) Uani 1 1 d D U . . .
H4AA H 0.2305 0.5270 0.7839 0.058 Uiso 1 1 calc R . . . .
H4AB H 0.2121 0.6129 0.7878 0.058 Uiso 1 1 calc R . . . .
C5A C 0.2331(3) 0.5838(3) 0.74539(10) 0.0365(10) Uani 1 1 d . . . . .
H5AA H 0.2025 0.6269 0.7374 0.044 Uiso 1 1 calc R . . . .
H5AB H 0.2189 0.5408 0.7333 0.044 Uiso 1 1 calc R . . . .
C6A C 0.3306(3) 0.5977(2) 0.74391(9) 0.0306(9) Uani 1 1 d . . . . .
H6AA H 0.3609 0.5581 0.7544 0.037 Uiso 1 1 calc R . . . .
H6AB H 0.3437 0.6447 0.7536 0.037 Uiso 1 1 calc R . . . .
C10A C 0.1715(3) 0.3271(3) 0.76560(10) 0.0421(11) Uani 1 1 d D U . . .
H10A H 0.1725 0.3789 0.7720 0.051 Uiso 0.504(10) 1 calc R . P A 1
H10B H 0.2012 0.2972 0.7803 0.051 Uiso 0.504(10) 1 calc R . P A 1
H10C H 0.1890 0.2857 0.7781 0.051 Uiso 0.496(10) 1 calc R . P A 2
H10D H 0.1902 0.3731 0.7751 0.051 Uiso 0.496(10) 1 calc R . P A 2
C11A C 0.2192(3) 0.3202(3) 0.73726(10) 0.0395(11) Uani 1 1 d D . . . .
H11A H 0.2024 0.3618 0.7248 0.047 Uiso 1 1 calc R . . . .
H11B H 0.2007 0.2743 0.7277 0.047 Uiso 1 1 calc R . . . .
C12A C 0.3179(3) 0.3195(2) 0.74042(9) 0.0307(9) Uani 1 1 d . . . . .
H12A H 0.3356 0.2750 0.7511 0.037 Uiso 1 1 calc R . . . .
H12B H 0.3363 0.3629 0.7516 0.037 Uiso 1 1 calc R . . . .
C13A C 0.7897(5) 0.3015(4) 0.91117(14) 0.075(2) Uani 1 1 d . . . . .
H13A H 0.8118 0.2534 0.9053 0.113 Uiso 1 1 calc GR . . . .
H13B H 0.7687 0.2987 0.9309 0.113 Uiso 1 1 calc GR . . . .
H13C H 0.8362 0.3379 0.9099 0.113 Uiso 1 1 calc GR . . . .
C14A C 0.7160(4) 0.3239(4) 0.89153(12) 0.0646(17) Uani 1 1 d . . . . .
H14A H 0.6659 0.2913 0.8949 0.077 Uiso 1 1 calc R . . . .
H14B H 0.6981 0.3748 0.8961 0.077 Uiso 1 1 calc R . . . .
C15A C 0.7420(4) 0.3196(4) 0.86101(12) 0.0586(15) Uani 1 1 d . . . . .
H15A H 0.7636 0.2695 0.8571 0.070 Uiso 1 1 calc R . . . .
H15B H 0.7906 0.3541 0.8578 0.070 Uiso 1 1 calc R . . . .
C16A C 0.6683(4) 0.3377(3) 0.83919(10) 0.0446(12) Uani 1 1 d . . . . .
H16A H 0.6181 0.3054 0.8429 0.054 Uiso 1 1 calc R . . . .
H16B H 0.6495 0.3892 0.8418 0.054 Uiso 1 1 calc R . . . .
C17A C 0.6994(3) 0.3268(3) 0.80882(10) 0.0407(11) Uani 1 1 d . . . . .
H17A H 0.7332 0.2806 0.8080 0.049 Uiso 1 1 calc R . . . .
H17B H 0.7390 0.3676 0.8039 0.049 Uiso 1 1 calc R . . . .
C18A C 0.6281(3) 0.3233(2) 0.78640(9) 0.0306(9) Uani 1 1 d . . . . .
H18A H 0.5900 0.3667 0.7885 0.037 Uiso 1 1 calc R . . . .
H18B H 0.5927 0.2788 0.7896 0.037 Uiso 1 1 calc R . . . .
C19A C 0.7867(5) 0.5370(5) 0.91077(14) 0.086(2) Uani 1 1 d . . . . .
H19A H 0.8125 0.4897 0.9056 0.129 Uiso 1 1 calc GR . . . .
H19B H 0.7629 0.5340 0.9302 0.129 Uiso 1 1 calc GR . . . .
H19C H 0.8310 0.5754 0.9101 0.129 Uiso 1 1 calc GR . . . .
C20A C 0.7149(5) 0.5554(4) 0.88987(12) 0.0629(16) Uani 1 1 d . . . . .
H20C H 0.6681 0.5187 0.8920 0.076 Uiso 1 1 calc R . . . .
H20D H 0.6907 0.6040 0.8949 0.076 Uiso 1 1 calc R . . . .
C21A C 0.7430(4) 0.5568(3) 0.85912(11) 0.0477(12) Uani 1 1 d . . . . .
H21A H 0.7660 0.5078 0.8540 0.057 Uiso 1 1 calc R . . . .
H21B H 0.7908 0.5926 0.8571 0.057 Uiso 1 1 calc R . . . .
C22A C 0.6720(3) 0.5769(3) 0.83789(10) 0.0406(11) Uani 1 1 d . . . . .
H22A H 0.6271 0.5382 0.8382 0.049 Uiso 1 1 calc R . . . .
H22B H 0.6446 0.6235 0.8440 0.049 Uiso 1 1 calc R . . . .
C23A C 0.7047(3) 0.5857(3) 0.80753(10) 0.0388(10) Uani 1 1 d . . . . .
H23A H 0.7351 0.5401 0.8019 0.047 Uiso 1 1 calc R . . . .
H23B H 0.7475 0.6261 0.8072 0.047 Uiso 1 1 calc R . . . .
C24A C 0.6350(3) 0.6019(2) 0.78548(9) 0.0327(9) Uani 1 1 d . . . . .
H24C H 0.6091 0.6505 0.7895 0.039 Uiso 1 1 calc R . . . .
H24D H 0.5887 0.5645 0.7870 0.039 Uiso 1 1 calc R . . . .
C1A C -0.0437(6) 0.5312(13) 0.7989(3) 0.099(6) Uani 0.504(10) 1 d D U P A 1
H1AA H -0.0556 0.4928 0.7848 0.149 Uiso 0.504(10) 1 calc GR . P A 1
H1AB H -0.0675 0.5780 0.7922 0.149 Uiso 0.504(10) 1 calc GR . P A 1
H1AC H -0.0706 0.5181 0.8172 0.149 Uiso 0.504(10) 1 calc GR . P A 1
C2A C 0.0534(6) 0.5387(9) 0.80296(17) 0.074(4) Uani 0.504(10) 1 d D U P A 1
H2AA H 0.0644 0.5786 0.8169 0.088 Uiso 0.504(10) 1 calc R . P A 1
H2AB H 0.0757 0.4926 0.8114 0.088 Uiso 0.504(10) 1 calc R . P A 1
C7A C -0.0645(14) 0.272(2) 0.7887(7) 0.119(12) Uani 0.504(10) 1 d D U P A 1
H7AA H -0.0658 0.2224 0.7806 0.179 Uiso 0.504(10) 1 calc GR . P A 1
H7AB H -0.0965 0.3055 0.7762 0.179 Uiso 0.504(10) 1 calc GR . P A 1
H7AC H -0.0913 0.2716 0.8077 0.179 Uiso 0.504(10) 1 calc GR . P A 1
C8A C 0.0286(12) 0.2977(13) 0.7912(5) 0.061(6) Uani 0.504(10) 1 d D U P A 1
H8AA H 0.0600 0.2641 0.8042 0.073 Uiso 0.504(10) 1 calc R . P A 1
H8AB H 0.0292 0.3472 0.8000 0.073 Uiso 0.504(10) 1 calc R . P A 1
C9A C 0.0764(9) 0.3011(16) 0.7627(5) 0.057(6) Uani 0.504(10) 1 d D U P A 1
H9AA H 0.0452 0.3350 0.7498 0.069 Uiso 0.504(10) 1 calc R . P A 1
H9AB H 0.0757 0.2517 0.7539 0.069 Uiso 0.504(10) 1 calc R . P A 1
C1B C -0.0449(6) 0.6015(11) 0.7806(4) 0.100(6) Uani 0.496(10) 1 d D U P A 2
H1BA H -0.0567 0.5561 0.7700 0.149 Uiso 0.496(10) 1 calc GR . P A 2
H1BB H -0.0829 0.6406 0.7735 0.149 Uiso 0.496(10) 1 calc GR . P A 2
H1BC H -0.0557 0.5936 0.8010 0.149 Uiso 0.496(10) 1 calc GR . P A 2
C2B C 0.0489(6) 0.6236(5) 0.7762(3) 0.079(4) Uani 0.496(10) 1 d D U P A 2
H2BA H 0.0554 0.6500 0.7578 0.094 Uiso 0.496(10) 1 calc R . P A 2
H2BB H 0.0677 0.6567 0.7918 0.094 Uiso 0.496(10) 1 calc R . P A 2
C7B C -0.0683(14) 0.324(2) 0.7902(8) 0.144(17) Uani 0.496(10) 1 d D U P A 2
H7BA H -0.0932 0.3682 0.7819 0.216 Uiso 0.496(10) 1 calc GR . P A 2
H7BB H -0.0924 0.3159 0.8094 0.216 Uiso 0.496(10) 1 calc GR . P A 2
H7BC H -0.0823 0.2814 0.7781 0.216 Uiso 0.496(10) 1 calc GR . P A 2
C8B C 0.0294(15) 0.3318(15) 0.7923(6) 0.080(8) Uani 0.496(10) 1 d D U P A 2
H8BA H 0.0431 0.3796 0.8013 0.096 Uiso 0.496(10) 1 calc R . P A 2
H8BB H 0.0526 0.2926 0.8048 0.096 Uiso 0.496(10) 1 calc R . P A 2
C9B C 0.0736(10) 0.3276(17) 0.7634(6) 0.067(7) Uani 0.496(10) 1 d D U P A 2
H9BA H 0.0554 0.3702 0.7517 0.081 Uiso 0.496(10) 1 calc R . P A 2
H9BB H 0.0544 0.2825 0.7535 0.081 Uiso 0.496(10) 1 calc R . P A 2
Cl1C Cl 0.57420(15) 0.37915(12) 0.58907(4) 0.0571(7) Uani 0.672(4) 1 d D U P B 1
Cl2C Cl 0.62289(19) 0.47317(17) 0.67161(5) 0.0598(7) Uani 0.672(4) 1 d D U P B 1
C1C C 0.5790(5) 0.4479(4) 0.61671(15) 0.0433(16) Uani 0.672(4) 1 d D U P B 1
H1C H 0.5206 0.4515 0.6258 0.052 Uiso 0.672(4) 1 calc R . P B 1
C2C C 0.6022(8) 0.5236(6) 0.6043(3) 0.049(3) Uani 0.672(4) 1 d D U P B 1
H2CA H 0.5623 0.5350 0.5883 0.059 Uiso 0.672(4) 1 calc R . P B 1
H2CB H 0.5938 0.5614 0.6193 0.059 Uiso 0.672(4) 1 calc R . P B 1
C3C C 0.6928(5) 0.5274(5) 0.59371(17) 0.0515(19) Uani 0.672(4) 1 d D U P B 1
H3CA H 0.7057 0.5781 0.5873 0.062 Uiso 0.672(4) 1 calc R . P B 1
H3CB H 0.6998 0.4942 0.5771 0.062 Uiso 0.672(4) 1 calc R . P B 1
C4C C 0.7569(6) 0.5049(5) 0.6177(2) 0.058(2) Uani 0.672(4) 1 d D U P B 1
H4CA H 0.8164 0.5056 0.6100 0.069 Uiso 0.672(4) 1 calc R . P B 1
H4CB H 0.7539 0.5414 0.6334 0.069 Uiso 0.672(4) 1 calc R . P B 1
C5C C 0.7383(5) 0.4307(5) 0.62954(19) 0.054(2) Uani 0.672(4) 1 d D U P B 1
H5CA H 0.7762 0.4220 0.6463 0.064 Uiso 0.672(4) 1 calc R . P B 1
H5CB H 0.7524 0.3934 0.6149 0.064 Uiso 0.672(4) 1 calc R . P B 1
C6C C 0.6422(5) 0.4211(4) 0.63886(15) 0.0413(16) Uani 0.672(4) 1 d D U P B 1
H6C H 0.6310 0.3679 0.6427 0.050 Uiso 0.672(4) 1 calc R . P B 1
Cl1D Cl 0.5942(6) 0.4395(5) 0.66863(14) 0.092(2) Uani 0.328(4) 1 d D U P B 2
Cl2D Cl 0.7588(5) 0.5611(4) 0.61366(18) 0.115(3) Uani 0.328(4) 1 d D U P B 2
C1D C 0.6841(14) 0.4556(10) 0.6445(4) 0.070(4) Uani 0.328(4) 1 d D U P B 2
H1D H 0.7379 0.4638 0.6560 0.085 Uiso 0.328(4) 1 calc R . P B 2
C2D C 0.6989(15) 0.3918(11) 0.6239(4) 0.071(5) Uani 0.328(4) 1 d D U P B 2
H2DA H 0.7542 0.4004 0.6138 0.085 Uiso 0.328(4) 1 calc R . P B 2
H2DB H 0.7057 0.3464 0.6354 0.085 Uiso 0.328(4) 1 calc R . P B 2
C3D C 0.6310(14) 0.3785(12) 0.6021(4) 0.072(5) Uani 0.328(4) 1 d D U P B 2
H3DA H 0.5775 0.3609 0.6115 0.087 Uiso 0.328(4) 1 calc R . P B 2
H3DB H 0.6505 0.3406 0.5884 0.087 Uiso 0.328(4) 1 calc R . P B 2
C4D C 0.6125(18) 0.4541(12) 0.5857(5) 0.088(6) Uani 0.328(4) 1 d D U P B 2
H4DA H 0.6643 0.4675 0.5744 0.105 Uiso 0.328(4) 1 calc R . P B 2
H4DB H 0.5641 0.4466 0.5721 0.105 Uiso 0.328(4) 1 calc R . P B 2
C5D C 0.591(2) 0.516(2) 0.6050(8) 0.091(8) Uani 0.328(4) 1 d D U P B 2
H5DA H 0.5339 0.5061 0.6140 0.109 Uiso 0.328(4) 1 calc R . P B 2
H5DB H 0.5857 0.5613 0.5936 0.109 Uiso 0.328(4) 1 calc R . P B 2
C6D C 0.6598(12) 0.5272(10) 0.6290(4) 0.074(4) Uani 0.328(4) 1 d D U P B 2
H6D H 0.6376 0.5635 0.6433 0.089 Uiso 0.328(4) 1 calc R . P B 2
N1C N 0.5501(3) 0.9644(3) 0.71057(10) 0.0588(12) Uani 1 1 d . . . . .
C7C C 0.6597(5) 0.8823(3) 0.68338(12) 0.072(2) Uani 1 1 d . . . . .
H7CA H 0.6465 0.8815 0.6629 0.107 Uiso 1 1 calc GR . . . .
H7CB H 0.6568 0.8323 0.6910 0.107 Uiso 1 1 calc GR . . . .
H7CC H 0.7180 0.9021 0.6863 0.107 Uiso 1 1 calc GR . . . .
C8C C 0.5964(4) 0.9289(3) 0.69831(11) 0.0477(12) Uani 1 1 d . . . . .

loop_
_atom_site_aniso_label
_atom_site_aniso_U_11
_atom_site_aniso_U_22
_atom_site_aniso_U_33
_atom_site_aniso_U_23
_atom_site_aniso_U_13
_atom_site_aniso_U_12
O1 0.0357(18) 0.0412(18) 0.052(2) 0.0021(16) -0.0057(15) 0.0027(15)
O2 0.0401(19) 0.0352(18) 0.069(2) -0.0011(17) -0.0098(17) 0.0048(15)
O3 0.0365(18) 0.0342(18) 0.083(3) 0.0064(19) -0.0105(17) -0.0016(15)
O4 0.047(2) 0.0315(17) 0.068(2) 0.0022(16) -0.0207(18) -0.0034(15)
O5 0.0261(15) 0.0225(14) 0.0461(17) 0.0031(13) 0.0063(13) -0.0004(12)
O6 0.0277(15) 0.0271(15) 0.0433(17) 0.0012(13) 0.0019(13) -0.0022(12)
O7 0.0278(15) 0.0275(15) 0.0371(16) -0.0047(12) -0.0018(13) 0.0020(12)
O8 0.0247(14) 0.0216(13) 0.0417(16) -0.0017(12) -0.0006(13) 0.0020(11)
O9 0.0340(16) 0.0202(13) 0.0321(15) -0.0009(11) -0.0060(13) 0.0006(12)
O10 0.0251(15) 0.0269(14) 0.0354(15) -0.0031(12) -0.0010(12) 0.0020(12)
O11 0.0297(16) 0.0259(14) 0.0366(16) 0.0061(12) 0.0012(13) -0.0009(12)
O12 0.0339(16) 0.0212(14) 0.0359(15) 0.0034(12) 0.0001(13) -0.0016(12)
C1 0.026(2) 0.0196(18) 0.037(2) 0.0011(16) -0.0014(18) -0.0002(16)
C2 0.031(2) 0.0182(18) 0.030(2) 0.0028(16) -0.0002(17) -0.0006(16)
C3 0.032(2) 0.0197(19) 0.030(2) 0.0013(16) 0.0021(17) 0.0006(16)
C4 0.029(2) 0.0170(18) 0.029(2) 0.0033(15) 0.0028(17) 0.0002(15)
C5 0.028(2) 0.026(2) 0.028(2) 0.0027(16) -0.0005(17) 0.0001(17)
C6 0.023(2) 0.028(2) 0.031(2) 0.0015(17) 0.0009(16) -0.0006(16)
C7 0.0234(19) 0.0284(19) 0.0273(18) 0.0028(17) 0.0059(15) -0.0005(17)
C8 0.0233(19) 0.028(2) 0.031(2) -0.0013(17) 0.0032(16) -0.0015(17)
C9 0.026(2) 0.0232(19) 0.033(2) 0.0003(16) 0.0006(17) -0.0004(16)
C10 0.030(2) 0.0187(19) 0.035(2) -0.0017(16) 0.0059(17) -0.0037(16)
C11 0.032(2) 0.0185(18) 0.032(2) -0.0018(16) 0.0053(17) -0.0035(17)
C12 0.033(2) 0.0197(18) 0.032(2) -0.0032(16) 0.0029(18) -0.0018(17)
C13 0.027(2) 0.0223(19) 0.034(2) -0.0039(17) 0.0009(17) -0.0018(17)
C14 0.027(2) 0.026(2) 0.031(2) -0.0027(17) -0.0017(16) 0.0007(17)
C15 0.031(2) 0.0264(19) 0.0270(19) -0.0019(17) 0.0024(16) -0.0005(19)
C16 0.024(2) 0.0240(19) 0.032(2) 0.0005(16) -0.0024(17) 0.0006(16)
C17 0.0213(19) 0.0234(19) 0.036(2) -0.0039(17) -0.0017(17) 0.0036(16)
C18 0.0247(19) 0.030(2) 0.032(2) 0.0002(18) -0.0003(16) -0.0005(18)
C19 0.026(2) 0.0184(19) 0.036(2) -0.0012(16) 0.0006(17) -0.0038(16)
C20 0.031(2) 0.033(2) 0.037(2) 0.0018(18) 0.0073(19) 0.0051(19)
C21 0.029(2) 0.0190(19) 0.039(2) -0.0014(16) 0.0085(18) -0.0038(16)
C22 0.035(2) 0.0168(18) 0.034(2) 0.0000(16) 0.0058(18) -0.0036(16)
C23 0.033(2) 0.0198(19) 0.032(2) 0.0021(16) 0.0024(18) -0.0043(17)
C24 0.032(2) 0.029(2) 0.033(2) 0.0027(18) 0.0054(18) 0.0011(18)
C25 0.026(2) 0.027(2) 0.034(2) 0.0047(17) 0.0034(16) 0.0016(17)
C26 0.0222(19) 0.032(2) 0.0280(19) 0.0034(18) 0.0019(15) 0.0001(18)
C27 0.030(2) 0.026(2) 0.030(2) -0.0033(16) 0.0005(17) 0.0008(17)
C28 0.032(2) 0.024(2) 0.032(2) -0.0014(17) -0.0012(18) 0.0003(17)
C29 0.031(2) 0.0176(18) 0.031(2) 0.0023(16) -0.0039(17) 0.0045(16)
C30 0.037(2) 0.0192(19) 0.030(2) 0.0024(16) 0.0023(18) 0.0016(17)
C31 0.027(2) 0.0185(18) 0.035(2) 0.0016(16) 0.0025(17) 0.0034(16)
C32 0.029(2) 0.032(2) 0.037(2) -0.0012(18) 0.0030(18) -0.0011(18)
C33 0.028(2) 0.032(2) 0.038(2) 0.0002(19) -0.0017(18) 0.0006(19)
C34 0.0222(19) 0.035(2) 0.040(2) -0.0002(19) -0.0010(18) -0.0013(18)
C35 0.022(2) 0.045(3) 0.036(2) 0.005(2) -0.0025(17) 0.0034(19)
C36 0.036(2) 0.045(3) 0.049(3) 0.002(2) 0.001(2) -0.002(2)
C37 0.025(2) 0.042(3) 0.047(3) 0.005(2) 0.0063(19) 0.0043(19)
C38 0.032(3) 0.051(3) 0.075(4) 0.019(3) 0.008(3) 0.009(2)
C39 0.029(2) 0.059(3) 0.049(3) 0.010(2) 0.006(2) 0.003(2)
C40 0.025(2) 0.049(3) 0.036(2) 0.002(2) 0.0001(18) 0.000(2)
C41 0.026(2) 0.045(3) 0.036(2) -0.001(2) 0.0019(18) 0.0008(19)
C42 0.028(2) 0.042(3) 0.043(3) 0.005(2) -0.0026(19) 0.002(2)
C43 0.029(2) 0.045(3) 0.070(4) 0.013(3) -0.006(2) -0.009(2)
C44 0.031(2) 0.044(3) 0.053(3) 0.001(2) 0.004(2) 0.007(2)
C45 0.038(3) 0.056(3) 0.046(3) 0.008(2) -0.005(2) 0.002(2)
C46 0.026(2) 0.036(2) 0.040(2) -0.0010(19) 0.0020(19) 0.0028(19)
C47 0.033(2) 0.039(2) 0.039(2) 0.000(2) 0.003(2) 0.004(2)
C48 0.031(2) 0.037(2) 0.041(2) -0.001(2) 0.0010(19) 0.0035(19)
C49 0.050(3) 0.042(3) 0.054(3) -0.001(2) -0.012(3) -0.004(2)
C50 0.053(3) 0.059(3) 0.038(3) -0.004(2) 0.005(2) -0.005(3)
C51 0.034(2) 0.025(2) 0.033(2) -0.0015(17) -0.0033(18) 0.0027(18)
C52 0.034(2) 0.028(2) 0.034(2) 0.0006(18) -0.0019(18) 0.0027(18)
C53 0.031(2) 0.028(2) 0.032(2) -0.0049(17) -0.0009(18) 0.0026(18)
C54 0.031(2) 0.033(2) 0.039(2) -0.0035(19) -0.0009(19) 0.0033(19)
C55 0.049(3) 0.033(2) 0.042(2) 0.001(2) -0.002(2) 0.006(2)
C56 0.049(3) 0.038(3) 0.045(3) -0.006(2) 0.005(2) 0.007(2)
C57 0.037(3) 0.042(3) 0.059(3) -0.007(2) -0.009(2) 0.003(2)
C58 0.036(2) 0.025(2) 0.040(2) -0.0076(18) 0.0052(19) 0.0034(18)
C59 0.034(2) 0.028(2) 0.036(2) -0.0019(17) -0.0003(18) 0.0032(18)
C60 0.042(3) 0.033(2) 0.042(3) -0.001(2) -0.009(2) 0.000(2)
C61 0.051(3) 0.038(3) 0.061(3) 0.014(2) -0.016(3) -0.008(2)
C62 0.053(3) 0.038(3) 0.053(3) -0.010(2) -0.018(3) 0.006(2)
C63 0.038(3) 0.042(3) 0.051(3) 0.004(2) -0.008(2) 0.006(2)
C64 0.038(2) 0.030(2) 0.037(2) -0.0044(19) -0.004(2) 0.0066(19)
C65 0.034(2) 0.032(2) 0.040(2) -0.004(2) -0.003(2) 0.0003(19)
C66 0.037(2) 0.030(2) 0.044(3) -0.0004(19) -0.009(2) -0.0017(19)
C67 0.064(4) 0.047(3) 0.052(3) 0.007(2) 0.008(3) 0.005(3)
C68 0.042(3) 0.038(3) 0.063(3) 0.004(2) -0.013(2) 0.006(2)
C69 0.027(2) 0.028(2) 0.035(2) 0.0005(18) 0.0015(16) -0.0006(18)
C70 0.024(2) 0.032(2) 0.032(2) 0.0008(18) -0.0008(16) 0.0004(18)
C71 0.026(2) 0.035(2) 0.029(2) 0.0013(18) -0.0022(16) 0.0033(19)
C72 0.029(2) 0.032(2) 0.036(2) -0.0019(18) -0.0012(18) 0.0025(18)
C73 0.033(2) 0.034(2) 0.048(3) -0.001(2) -0.004(2) 0.005(2)
C74 0.029(2) 0.040(3) 0.050(3) -0.001(2) -0.002(2) -0.001(2)
C75 0.043(3) 0.047(3) 0.036(2) -0.004(2) -0.001(2) 0.000(2)
C76 0.024(2) 0.041(2) 0.028(2) 0.0006(18) 0.0000(16) 0.0062(18)
C77 0.031(2) 0.038(2) 0.029(2) 0.0028(18) -0.0006(18) 0.0013(19)
C78 0.030(2) 0.044(3) 0.045(3) 0.010(2) -0.006(2) 0.003(2)
C79 0.034(3) 0.051(3) 0.074(4) 0.013(3) -0.005(3) 0.006(2)
C80 0.057(3) 0.073(4) 0.047(3) 0.017(3) -0.016(3) 0.006(3)
C81 0.041(3) 0.039(3) 0.073(4) 0.005(3) -0.009(3) 0.005(2)
C82 0.038(3) 0.039(2) 0.032(2) 0.0079(19) 0.0017(19) 0.001(2)
C83 0.038(3) 0.037(2) 0.040(2) 0.006(2) 0.004(2) 0.003(2)
C84 0.033(2) 0.037(3) 0.054(3) 0.010(2) 0.006(2) 0.003(2)
C85 0.043(3) 0.034(3) 0.126(6) 0.010(3) 0.023(4) -0.002(2)
C86 0.055(4) 0.104(5) 0.061(4) 0.013(4) 0.022(3) 0.000(4)
C87 0.036(2) 0.0222(19) 0.041(2) -0.0001(18) 0.004(2) -0.0014(18)
C88 0.035(2) 0.029(2) 0.040(2) -0.0010(19) 0.005(2) -0.0012(18)
C89 0.036(2) 0.030(2) 0.038(2) -0.0010(18) 0.010(2) -0.0009(19)
C90 0.036(3) 0.046(3) 0.039(2) 0.009(2) 0.001(2) -0.005(2)
C91 0.055(4) 0.081(4) 0.058(4) 0.011(3) -0.007(3) -0.024(3)
C92 0.043(3) 0.062(3) 0.050(3) 0.016(3) 0.006(2) 0.008(3)
C93 0.049(3) 0.060(3) 0.043(3) 0.014(2) 0.006(2) -0.009(3)
C94 0.048(3) 0.030(2) 0.037(2) 0.0004(19) 0.010(2) 0.002(2)
C95 0.041(3) 0.034(2) 0.034(2) 0.0021(18) 0.010(2) 0.002(2)
C96 0.037(3) 0.035(2) 0.040(2) -0.002(2) 0.000(2) -0.001(2)
C97 0.054(3) 0.043(3) 0.050(3) -0.002(2) -0.007(2) 0.015(2)
C98 0.046(3) 0.049(3) 0.054(3) 0.008(2) -0.002(2) -0.009(2)
C99 0.056(3) 0.039(3) 0.052(3) -0.009(2) -0.001(3) 0.005(2)
C100 0.036(2) 0.039(3) 0.042(3) -0.002(2) 0.004(2) -0.003(2)
C101 0.036(3) 0.044(3) 0.043(3) -0.005(2) 0.002(2) -0.002(2)
C102 0.029(2) 0.039(3) 0.056(3) -0.008(2) 0.003(2) -0.003(2)
C103 0.070(4) 0.051(3) 0.066(4) -0.009(3) 0.021(3) 0.004(3)
C104 0.039(3) 0.057(4) 0.093(5) -0.015(3) -0.012(3) 0.010(3)
C3A 0.053(3) 0.070(4) 0.103(5) -0.013(4) 0.044(3) -0.014(3)
C4A 0.051(3) 0.038(3) 0.055(3) -0.006(2) 0.024(2) -0.006(2)
C5A 0.028(2) 0.036(2) 0.046(3) -0.004(2) 0.009(2) -0.0017(19)
C6A 0.030(2) 0.026(2) 0.036(2) -0.0034(17) 0.0084(18) 0.0012(17)
C10A 0.032(2) 0.052(3) 0.041(3) 0.010(2) 0.009(2) 0.006(2)
C11A 0.029(2) 0.047(3) 0.042(3) 0.010(2) 0.002(2) 0.001(2)
C12A 0.030(2) 0.026(2) 0.037(2) 0.0017(17) 0.0031(18) -0.0022(17)
C13A 0.069(4) 0.096(5) 0.061(4) 0.014(4) -0.021(3) -0.024(4)
C14A 0.068(4) 0.077(4) 0.048(3) 0.000(3) -0.002(3) -0.022(4)
C15A 0.055(3) 0.072(4) 0.049(3) 0.001(3) -0.008(3) -0.021(3)
C16A 0.059(3) 0.037(3) 0.037(3) 0.003(2) -0.006(2) -0.016(2)
C17A 0.042(3) 0.045(3) 0.035(2) 0.003(2) -0.004(2) -0.005(2)
C18A 0.034(2) 0.026(2) 0.031(2) 0.0028(17) 0.0002(18) 0.0013(18)
C19A 0.116(6) 0.084(5) 0.058(4) 0.006(4) -0.028(4) 0.006(5)
C20A 0.079(4) 0.061(4) 0.048(3) 0.000(3) -0.001(3) 0.005(3)
C21A 0.055(3) 0.044(3) 0.044(3) -0.001(2) -0.007(2) -0.002(2)
C22A 0.044(3) 0.037(2) 0.042(3) 0.001(2) 0.002(2) 0.003(2)
C23A 0.041(3) 0.038(2) 0.038(2) -0.001(2) -0.001(2) -0.002(2)
C24A 0.035(2) 0.025(2) 0.038(2) -0.0041(18) 0.0032(19) -0.0065(18)
C1A 0.051(6) 0.163(18) 0.084(10) -0.014(11) 0.028(6) -0.021(8)
C2A 0.047(6) 0.103(10) 0.071(7) -0.028(7) 0.027(5) -0.023(6)
C7A 0.043(8) 0.25(4) 0.063(12) 0.025(19) 0.007(7) -0.035(14)
C8A 0.029(5) 0.112(17) 0.042(6) 0.010(9) 0.003(4) 0.000(8)
C9A 0.024(5) 0.104(17) 0.044(7) 0.007(9) 0.003(4) 0.004(6)
C1B 0.039(6) 0.180(18) 0.080(10) -0.016(11) 0.010(6) 0.012(7)
C2B 0.048(6) 0.112(9) 0.076(9) -0.003(7) 0.015(6) 0.015(6)
C7B 0.038(7) 0.32(5) 0.069(12) 0.00(3) 0.018(7) -0.004(14)
C8B 0.040(7) 0.13(2) 0.064(9) 0.013(12) 0.015(6) 0.020(11)
C9B 0.033(6) 0.100(19) 0.069(9) 0.012(11) 0.009(5) 0.011(6)
Cl1C 0.0606(14) 0.0610(13) 0.0497(12) -0.0126(9) 0.0018(10) -0.0097(10)
Cl2C 0.0741(16) 0.0641(17) 0.0410(10) -0.0103(10) 0.0083(10) -0.0220(13)
C1C 0.038(4) 0.045(4) 0.047(4) 0.004(3) 0.005(3) 0.001(3)
C2C 0.053(5) 0.038(4) 0.057(6) 0.008(4) 0.006(4) 0.002(4)
C3C 0.050(4) 0.052(5) 0.052(4) 0.002(4) 0.007(3) -0.008(3)
C4C 0.055(5) 0.058(5) 0.060(5) 0.008(4) -0.001(4) -0.027(4)
C5C 0.045(4) 0.069(5) 0.047(4) 0.004(4) 0.001(3) -0.009(4)
C6C 0.040(4) 0.035(4) 0.048(4) 0.000(3) 0.001(3) -0.010(3)
Cl1D 0.123(6) 0.089(5) 0.063(3) -0.012(3) 0.027(3) -0.042(4)
Cl2D 0.128(6) 0.083(5) 0.133(6) -0.012(4) 0.061(5) -0.032(4)
C1D 0.092(11) 0.053(8) 0.066(8) 0.002(6) 0.013(7) -0.014(7)
C2D 0.093(12) 0.057(8) 0.063(9) 0.003(7) -0.006(7) 0.002(8)
C3D 0.063(11) 0.092(10) 0.063(10) 0.006(8) -0.007(9) 0.003(9)
C4D 0.105(16) 0.088(11) 0.070(10) -0.001(8) 0.000(9) 0.019(10)
C5D 0.106(12) 0.088(13) 0.080(14) -0.001(10) 0.015(11) 0.013(10)
C6D 0.099(10) 0.052(7) 0.072(9) 0.002(6) 0.025(7) -0.002(7)
N1C 0.052(3) 0.063(3) 0.061(3) 0.002(3) 0.006(2) -0.001(3)
C7C 0.119(6) 0.054(4) 0.041(3) -0.003(3) 0.001(3) 0.026(4)
C8C 0.063(4) 0.037(3) 0.043(3) 0.002(2) -0.001(3) -0.006(3)

loop_
_atom_type_symbol
_atom_type_description
_atom_type_scat_dispersion_real
_atom_type_scat_dispersion_imag
_atom_type_scat_source
C C 0.0181 0.0091 'International Tables Vol C Tables 4.2.6.8 and 6.1.1.4'
H H 0.0000 0.0000 'International Tables Vol C Tables 4.2.6.8 and 6.1.1.4'
Cl Cl 0.3639 0.7018 'International Tables Vol C Tables 4.2.6.8 and 6.1.1.4'
N N 0.0311 0.0180 'International Tables Vol C Tables 4.2.6.8 and 6.1.1.4'
O O 0.0492 0.0322 'International Tables Vol C Tables 4.2.6.8 and 6.1.1.4'

loop_
_geom_angle_atom_site_label_1
_geom_angle_atom_site_label_2
_geom_angle_atom_site_label_3
_geom_angle
C48 O1 H1 109.5
C102 O2 H2 109.5
C84 O3 H3 109.5
C66 O4 H4 109.5
C21 O5 C20 117.9(3)
C19 O6 C20 115.9(3)
C17 O7 C32 115.4(3)
C31 O8 C32 117.7(3)
C29 O9 C28 116.4(3)
C27 O10 C28 116.3(3)
C25 O11 C24 115.3(3)
C23 O12 C24 117.3(3)
C2 C1 H1A 106.5
C2 C1 C16 107.7(3)
C2 C1 C18A 115.7(3)
C16 C1 H1A 106.5
C16 C1 C18A 113.4(3)
C18A C1 H1A 106.5
C3 C2 C1 122.7(4)
C31 C2 C1 119.9(4)
C31 C2 C3 117.3(4)
C2 C3 H3A 118.9
C4 C3 C2 122.2(4)
C4 C3 H3A 118.9
C3 C4 C5 123.5(4)
C29 C4 C3 118.2(4)
C29 C4 C5 118.2(4)
C4 C5 H5 106.8
C4 C5 C6 107.3(3)
C4 C5 C12A 115.4(3)
C6 C5 H5 106.8
C6 C5 C12A 113.2(3)
C12A C5 H5 106.8
C7 C6 C5 121.9(4)
C7 C6 C27 117.8(4)
C27 C6 C5 120.2(4)
C6 C7 H7 118.5
C8 C7 C6 123.1(4)
C8 C7 H7 118.5
C7 C8 C9 122.1(4)
C7 C8 C25 117.3(4)
C25 C8 C9 120.5(4)
C8 C9 H9 107.5
C8 C9 C6A 113.7(3)
C10 C9 C8 107.1(3)
C10 C9 H9 107.5
C10 C9 C6A 113.2(4)
C6A C9 H9 107.5
C11 C10 C9 122.4(4)
C11 C10 C23 118.2(4)
C23 C10 C9 119.3(4)
C10 C11 H11 118.6
C10 C11 C12 122.8(4)
C12 C11 H11 118.6
C11 C12 C13 122.5(4)
C21 C12 C11 117.0(4)
C21 C12 C13 120.2(4)
C12 C13 H13 106.9
C12 C13 C14 107.4(3)
C12 C13 C24A 115.0(4)
C14 C13 H13 106.9
C14 C13 C24A 113.2(4)
C24A C13 H13 106.9
C15 C14 C13 121.7(4)
C19 C14 C13 120.5(4)
C19 C14 C15 117.7(4)
C14 C15 H15 118.7
C16 C15 C14 122.6(4)
C16 C15 H15 118.7
C15 C16 C1 121.9(4)
C17 C16 C1 120.2(4)
C17 C16 C15 117.9(4)
O7 C17 C18 116.7(4)
C16 C17 O7 121.6(4)
C16 C17 C18 121.7(4)
C17 C18 C33 120.8(4)
C19 C18 C17 117.8(3)
C19 C18 C33 121.3(4)
C14 C19 O6 120.7(4)
C14 C19 C18 122.2(4)
C18 C19 O6 117.1(4)
O5 C20 H20A 109.0
O5 C20 H20B 109.0
O6 C20 O5 112.7(3)
O6 C20 H20A 109.0
O6 C20 H20B 109.0
H20A C20 H20B 107.8
C12 C21 O5 120.3(4)
C12 C21 C22 123.0(4)
C22 C21 O5 116.5(4)
C21 C22 C23 117.8(4)
C21 C22 C87 122.1(4)
C23 C22 C87 120.1(4)
O12 C23 C10 122.0(4)
O12 C23 C22 116.6(4)
C10 C23 C22 121.2(4)
O11 C24 O12 112.1(3)
O11 C24 H24A 109.2
O11 C24 H24B 109.2
O12 C24 H24A 109.2
O12 C24 H24B 109.2
H24A C24 H24B 107.9
O11 C25 C8 121.0(4)
O11 C25 C26 116.9(3)
C8 C25 C26 122.1(4)
C25 C26 C27 118.1(3)
C25 C26 C69 121.2(4)
C27 C26 C69 120.7(4)
O10 C27 C6 121.3(4)
O10 C27 C26 117.1(3)
C6 C27 C26 121.5(4)
O9 C28 O10 112.4(3)
O9 C28 H28A 109.1
O9 C28 H28B 109.1
O10 C28 H28A 109.1
O10 C28 H28B 109.1
H28A C28 H28B 107.8
O9 C29 C30 116.9(4)
C4 C29 O9 121.4(4)
C4 C29 C30 121.6(4)
C29 C30 C51 119.9(4)
C31 C30 C29 117.9(4)
C31 C30 C51 122.1(4)
C2 C31 O8 120.4(4)
C30 C31 O8 116.8(4)
C30 C31 C2 122.7(4)
O7 C32 O8 112.2(3)
O7 C32 H32A 109.2
O7 C32 H32B 109.2
O8 C32 H32A 109.2
O8 C32 H32B 109.2
H32A C32 H32B 107.9
C34 C33 C18 176.2(5)
C33 C34 C35 179.0(5)
C34 C35 C37 117.7(4)
C40 C35 C34 118.7(4)
C40 C35 C37 123.5(4)
H36A C36 H36B 109.5
H36A C36 H36C 109.5
H36B C36 H36C 109.5
C37 C36 H36A 109.5
C37 C36 H36B 109.5
C37 C36 H36C 109.5
C35 C37 C36 107.8(4)
C38 C37 C35 109.6(4)
C38 C37 C36 109.3(4)
C39 C37 C35 110.5(4)
C39 C37 C36 109.2(4)
C39 C37 C38 110.4(4)
C37 C38 H38A 109.5
C37 C38 H38B 109.5
C37 C38 H38C 109.5
H38A C38 H38B 109.5
H38A C38 H38C 109.5
H38B C38 H38C 109.5
C37 C39 H39A 109.5
C37 C39 H39B 109.5
C37 C39 H39C 109.5
H39A C39 H39B 109.5
H39A C39 H39C 109.5
H39B C39 H39C 109.5
C41 C40 C35 179.0(5)
C40 C41 C42 122.7(4)
C40 C41 C46 117.5(4)
C46 C41 C42 119.8(4)
C41 C42 C44 109.2(4)
C43 C42 C41 108.2(4)
C43 C42 C44 109.8(4)
C43 C42 C45 109.3(4)
C45 C42 C41 110.5(4)
C45 C42 C44 109.7(4)
C42 C43 H43A 109.5
C42 C43 H43B 109.5
C42 C43 H43C 109.5
H43A C43 H43B 109.5
H43A C43 H43C 109.5
H43B C43 H43C 109.5
C42 C44 H44A 109.5
C42 C44 H44B 109.5
C42 C44 H44C 109.5
H44A C44 H44B 109.5
H44A C44 H44C 109.5
H44B C44 H44C 109.5
C42 C45 H45A 109.5
C42 C45 H45B 109.5
C42 C45 H45C 109.5
H45A C45 H45B 109.5
H45A C45 H45C 109.5
H45B C45 H45C 109.5
C47 C46 C41 178.3(5)
C46 C47 C48 179.5(6)
O1 C48 C47 110.1(4)
O1 C48 C49 105.9(4)
O1 C48 C50 109.7(4)
C47 C48 C49 109.6(4)
C47 C48 C50 110.0(4)
C50 C48 C49 111.6(4)
C48 C49 H49A 109.5
C48 C49 H49B 109.5
C48 C49 H49C 109.5
H49A C49 H49B 109.5
H49A C49 H49C 109.5
H49B C49 H49C 109.5
C48 C50 H50A 109.5
C48 C50 H50B 109.5
C48 C50 H50C 109.5
H50A C50 H50B 109.5
H50A C50 H50C 109.5
H50B C50 H50C 109.5
C52 C51 C30 177.7(5)
C51 C52 C53 176.3(5)
C52 C53 C54 116.2(4)
C58 C53 C52 119.5(4)
C58 C53 C54 124.3(4)
C55 C54 C53 107.7(4)
C56 C54 C53 110.1(4)
C56 C54 C55 110.2(4)
C57 C54 C53 109.4(4)
C57 C54 C55 109.4(4)
C57 C54 C56 110.0(4)
C54 C55 H55A 109.5
C54 C55 H55B 109.5
C54 C55 H55C 109.5
H55A C55 H55B 109.5
H55A C55 H55C 109.5
H55B C55 H55C 109.5
C54 C56 H56A 109.5
C54 C56 H56B 109.5
C54 C56 H56C 109.5
H56A C56 H56B 109.5
H56A C56 H56C 109.5
H56B C56 H56C 109.5
C54 C57 H57A 109.5
C54 C57 H57B 109.5
C54 C57 H57C 109.5
H57A C57 H57B 109.5
H57A C57 H57C 109.5
H57B C57 H57C 109.5
C59 C58 C53 174.4(5)
C58 C59 C60 121.8(4)
C58 C59 C64 121.2(4)
C64 C59 C60 117.0(4)
C59 C60 C63 108.6(4)
C61 C60 C59 110.7(4)
C61 C60 C62 109.7(4)
C61 C60 C63 109.0(4)
C62 C60 C59 108.2(4)
C62 C60 C63 110.7(4)
C60 C61 H61A 109.5
C60 C61 H61B 109.5
C60 C61 H61C 109.5
H61A C61 H61B 109.5
H61A C61 H61C 109.5
H61B C61 H61C 109.5
C60 C62 H62A 109.5
C60 C62 H62B 109.5
C60 C62 H62C 109.5
H62A C62 H62B 109.5
H62A C62 H62C 109.5
H62B C62 H62C 109.5
C60 C63 H63A 109.5
C60 C63 H63B 109.5
C60 C63 H63C 109.5
H63A C63 H63B 109.5
H63A C63 H63C 109.5
H63B C63 H63C 109.5
C65 C64 C59 176.5(5)
C64 C65 C66 179.1(6)
O4 C66 C65 111.3(4)
O4 C66 C67 109.1(4)
O4 C66 C68 105.8(4)
C65 C66 C67 109.9(4)
C65 C66 C68 109.1(4)
C67 C66 C68 111.6(4)
C66 C67 H67A 109.5
C66 C67 H67B 109.5
C66 C67 H67C 109.5
H67A C67 H67B 109.5
H67A C67 H67C 109.5
H67B C67 H67C 109.5
C66 C68 H68A 109.5
C66 C68 H68B 109.5
C66 C68 H68C 109.5
H68A C68 H68B 109.5
H68A C68 H68C 109.5
H68B C68 H68C 109.5
C70 C69 C26 179.5(5)
C69 C70 C71 176.9(5)
C70 C71 C72 117.2(4)
C76 C71 C70 120.2(4)
C76 C71 C72 122.6(4)
C73 C72 C71 109.1(3)
C73 C72 C74 110.3(4)
C73 C72 C75 110.3(4)
C74 C72 C71 107.4(4)
C74 C72 C75 109.0(4)
C75 C72 C71 110.7(4)
C72 C73 H73A 109.5
C72 C73 H73B 109.5
C72 C73 H73C 109.5
H73A C73 H73B 109.5
H73A C73 H73C 109.5
H73B C73 H73C 109.5
C72 C74 H74A 109.5
C72 C74 H74B 109.5
C72 C74 H74C 109.5
H74A C74 H74B 109.5
H74A C74 H74C 109.5
H74B C74 H74C 109.5
C72 C75 H75A 109.5
C72 C75 H75B 109.5
C72 C75 H75C 109.5
H75A C75 H75B 109.5
H75A C75 H75C 109.5
H75B C75 H75C 109.5
C71 C76 C77 177.0(5)
C76 C77 C78 122.5(4)
C76 C77 C82 120.7(4)
C82 C77 C78 116.7(4)
C79 C78 C77 110.2(4)
C80 C78 C77 108.7(4)
C80 C78 C79 110.3(5)
C80 C78 C81 109.4(5)
C81 C78 C77 109.0(4)
C81 C78 C79 109.2(5)
C78 C79 H79A 109.5
C78 C79 H79B 109.5
C78 C79 H79C 109.5
H79A C79 H79B 109.5
H79A C79 H79C 109.5
H79B C79 H79C 109.5
C78 C80 H80A 109.5
C78 C80 H80B 109.5
C78 C80 H80C 109.5
H80A C80 H80B 109.5
H80A C80 H80C 109.5
H80B C80 H80C 109.5
C78 C81 H81A 109.5
C78 C81 H81B 109.5
C78 C81 H81C 109.5
H81A C81 H81B 109.5
H81A C81 H81C 109.5
H81B C81 H81C 109.5
C83 C82 C77 177.7(5)
C82 C83 C84 177.7(5)
O3 C84 C83 111.0(4)
O3 C84 C85 104.9(4)
O3 C84 C86 109.5(5)
C83 C84 C85 110.0(4)
C83 C84 C86 109.2(5)
C85 C84 C86 112.2(5)
C84 C85 H85A 109.5
C84 C85 H85B 109.5
C84 C85 H85C 109.5
H85A C85 H85B 109.5
H85A C85 H85C 109.5
H85B C85 H85C 109.5
C84 C86 H86A 109.5
C84 C86 H86B 109.5
C84 C86 H86C 109.5
H86A C86 H86B 109.5
H86A C86 H86C 109.5
H86B C86 H86C 109.5
C88 C87 C22 178.5(5)
C87 C88 C89 175.9(5)
C88 C89 C90 117.6(4)
C94 C89 C88 118.9(5)
C94 C89 C90 123.5(4)
C91 C90 C89 108.7(4)
C91 C90 C92 108.8(5)
C91 C90 C93 109.6(4)
C92 C90 C89 109.5(4)
C92 C90 C93 109.8(4)
C93 C90 C89 110.4(4)
C90 C91 H91A 109.5
C90 C91 H91B 109.5
C90 C91 H91C 109.5
H91A C91 H91B 109.5
H91A C91 H91C 109.5
H91B C91 H91C 109.5
C90 C92 H92A 109.5
C90 C92 H92B 109.5
C90 C92 H92C 109.5
H92A C92 H92B 109.5
H92A C92 H92C 109.5
H92B C92 H92C 109.5
C90 C93 H93A 109.5
C90 C93 H93B 109.5
C90 C93 H93C 109.5
H93A C93 H93B 109.5
H93A C93 H93C 109.5
H93B C93 H93C 109.5
C89 C94 C95 178.6(5)
C94 C95 C96 122.6(4)
C94 C95 C100 119.4(5)
C100 C95 C96 118.1(4)
C95 C96 C99 109.8(4)
C97 C96 C95 109.3(4)
C97 C96 C98 110.0(4)
C97 C96 C99 109.4(4)
C98 C96 C95 108.7(4)
C98 C96 C99 109.7(4)
C96 C97 H97A 109.5
C96 C97 H97B 109.5
C96 C97 H97C 109.5
H97A C97 H97B 109.5
H97A C97 H97C 109.5
H97B C97 H97C 109.5
C96 C98 H98A 109.5
C96 C98 H98B 109.5
C96 C98 H98C 109.5
H98A C98 H98B 109.5
H98A C98 H98C 109.5
H98B C98 H98C 109.5
C96 C99 H99A 109.5
C96 C99 H99B 109.5
C96 C99 H99C 109.5
H99A C99 H99B 109.5
H99A C99 H99C 109.5
H99B C99 H99C 109.5
C101 C100 C95 178.7(6)
C100 C101 C102 177.6(5)
O2 C102 C101 110.7(4)
O2 C102 C103 110.5(4)
O2 C102 C104 105.2(4)
C101 C102 C103 108.9(4)
C101 C102 C104 110.1(4)
C103 C102 C104 111.5(5)
C102 C103 H10E 109.5
C102 C103 H10F 109.5
C102 C103 H10G 109.5
H10E C103 H10F 109.5
H10E C103 H10G 109.5
H10F C103 H10G 109.5
C102 C104 H10H 109.5
C102 C104 H10I 109.5
C102 C104 H10J 109.5
H10H C104 H10I 109.5
H10H C104 H10J 109.5
H10I C104 H10J 109.5
H3AA C3A H3AB 106.5
H3AC C3A H3AD 107.7
C4A C3A H3AA 106.4
C4A C3A H3AB 106.4
C4A C3A H3AC 108.8
C4A C3A H3AD 108.8
C4A C3A C2A 123.6(7)
C4A C3A C2B 113.7(6)
C2A C3A H3AA 106.4
C2A C3A H3AB 106.4
C2B C3A H3AC 108.8
C2B C3A H3AD 108.8
C3A C4A H4AA 109.2
C3A C4A H4AB 109.2
C3A C4A C5A 111.9(5)
H4AA C4A H4AB 107.9
C5A C4A H4AA 109.2
C5A C4A H4AB 109.2
C4A C5A H5AA 108.8
C4A C5A H5AB 108.8
C4A C5A C6A 113.8(4)
H5AA C5A H5AB 107.7
C6A C5A H5AA 108.8
C6A C5A H5AB 108.8
C9 C6A H6AA 108.9
C9 C6A H6AB 108.9
C5A C6A C9 113.4(4)
C5A C6A H6AA 108.9
C5A C6A H6AB 108.9
H6AA C6A H6AB 107.7
H10A C10A H10B 108.0
H10C C10A H10D 107.5
C11A C10A H10A 109.4
C11A C10A H10B 109.4
C11A C10A H10C 108.5
C11A C10A H10D 108.5
C11A C10A C9A 111.1(10)
C9A C10A H10A 109.4
C9A C10A H10B 109.4
C9B C10A H10C 108.5
C9B C10A H10D 108.5
C9B C10A C11A 115.2(12)
C10A C11A H11A 108.9
C10A C11A H11B 108.9
C10A C11A C12A 113.6(4)
H11A C11A H11B 107.7
C12A C11A H11A 108.9
C12A C11A H11B 108.9
C5 C12A H12A 109.4
C5 C12A H12B 109.4
C11A C12A C5 111.3(4)
C11A C12A H12A 109.4
C11A C12A H12B 109.4
H12A C12A H12B 108.0
H13A C13A H13B 109.5
H13A C13A H13C 109.5
H13B C13A H13C 109.5
C14A C13A H13A 109.5
C14A C13A H13B 109.5
C14A C13A H13C 109.5
C13A C14A H14A 109.4
C13A C14A H14B 109.4
H14A C14A H14B 108.0
C15A C14A C13A 111.3(6)
C15A C14A H14A 109.4
C15A C14A H14B 109.4
C14A C15A H15A 108.6
C14A C15A H15B 108.6
C14A C15A C16A 114.7(5)
H15A C15A H15B 107.6
C16A C15A H15A 108.6
C16A C15A H15B 108.6
C15A C16A H16A 109.5
C15A C16A H16B 109.5
H16A C16A H16B 108.1
C17A C16A C15A 110.6(5)
C17A C16A H16A 109.5
C17A C16A H16B 109.5
C16A C17A H17A 108.5
C16A C17A H17B 108.5
C16A C17A C18A 114.9(4)
H17A C17A H17B 107.5
C18A C17A H17A 108.5
C18A C17A H17B 108.5
C1 C18A H18A 109.4
C1 C18A H18B 109.4
C17A C18A C1 111.4(4)
C17A C18A H18A 109.4
C17A C18A H18B 109.4
H18A C18A H18B 108.0
H19A C19A H19B 109.5
H19A C19A H19C 109.5
H19B C19A H19C 109.5
C20A C19A H19A 109.5
C20A C19A H19B 109.5
C20A C19A H19C 109.5
C19A C20A H20C 108.7
C19A C20A H20D 108.7
H20C C20A H20D 107.6
C21A C20A C19A 114.1(6)
C21A C20A H20C 108.7
C21A C20A H20D 108.7
C20A C21A H21A 108.6
C20A C21A H21B 108.6
C20A C21A C22A 114.7(5)
H21A C21A H21B 107.6
C22A C21A H21A 108.6
C22A C21A H21B 108.6
C21A C22A H22A 108.9
C21A C22A H22B 108.9
H22A C22A H22B 107.8
C23A C22A C21A 113.2(4)
C23A C22A H22A 108.9
C23A C22A H22B 108.9
C22A C23A H23A 108.6
C22A C23A H23B 108.6
C22A C23A C24A 114.7(4)
H23A C23A H23B 107.6
C24A C23A H23A 108.6
C24A C23A H23B 108.6
C13 C24A H24C 109.3
C13 C24A H24D 109.3
C23A C24A C13 111.7(4)
C23A C24A H24C 109.3
C23A C24A H24D 109.3
H24C C24A H24D 107.9
H1AA C1A H1AB 109.5
H1AA C1A H1AC 109.5
H1AB C1A H1AC 109.5
C2A C1A H1AA 109.5
C2A C1A H1AB 109.5
C2A C1A H1AC 109.5
C3A C2A C1A 115.2(8)
C3A C2A H2AA 108.5
C3A C2A H2AB 108.5
C1A C2A H2AA 108.5
C1A C2A H2AB 108.5
H2AA C2A H2AB 107.5
H7AA C7A H7AB 109.5
H7AA C7A H7AC 109.5
H7AB C7A H7AC 109.5
C8A C7A H7AA 109.5
C8A C7A H7AB 109.5
C8A C7A H7AC 109.5
C7A C8A H8AA 108.8
C7A C8A H8AB 108.8
C7A C8A C9A 113.9(16)
H8AA C8A H8AB 107.7
C9A C8A H8AA 108.8
C9A C8A H8AB 108.8
C10A C9A H9AA 108.9
C10A C9A H9AB 108.9
C8A C9A C10A 113.4(15)
C8A C9A H9AA 108.9
C8A C9A H9AB 108.9
H9AA C9A H9AB 107.7
H1BA C1B H1BB 109.5
H1BA C1B H1BC 109.5
H1BB C1B H1BC 109.5
C2B C1B H1BA 109.5
C2B C1B H1BB 109.5
C2B C1B H1BC 109.5
C3A C2B C1B 108.5(8)
C3A C2B H2BA 110.0
C3A C2B H2BB 110.0
C1B C2B H2BA 110.0
C1B C2B H2BB 110.0
H2BA C2B H2BB 108.4
H7BA C7B H7BB 109.5
H7BA C7B H7BC 109.5
H7BB C7B H7BC 109.5
C8B C7B H7BA 109.5
C8B C7B H7BB 109.5
C8B C7B H7BC 109.5
C7B C8B H8BA 109.0
C7B C8B H8BB 109.0
H8BA C8B H8BB 107.8
C9B C8B C7B 113(2)
C9B C8B H8BA 109.0
C9B C8B H8BB 109.0
C10A C9B H9BA 109.0
C10A C9B H9BB 109.0
C8B C9B C10A 113.0(18)
C8B C9B H9BA 109.0
C8B C9B H9BB 109.0
H9BA C9B H9BB 107.8
Cl1C C1C H1C 108.3
C2C C1C Cl1C 111.3(6)
C2C C1C H1C 108.3
C6C C1C Cl1C 107.1(5)
C6C C1C H1C 108.3
C6C C1C C2C 113.5(7)
C1C C2C H2CA 109.0
C1C C2C H2CB 109.0
H2CA C2C H2CB 107.8
C3C C2C C1C 112.8(8)
C3C C2C H2CA 109.0
C3C C2C H2CB 109.0
C2C C3C H3CA 109.6
C2C C3C H3CB 109.6
C2C C3C C4C 110.4(8)
H3CA C3C H3CB 108.1
C4C C3C H3CA 109.6
C4C C3C H3CB 109.6
C3C C4C H4CA 109.1
C3C C4C H4CB 109.1
H4CA C4C H4CB 107.8
C5C C4C C3C 112.7(7)
C5C C4C H4CA 109.1
C5C C4C H4CB 109.1
C4C C5C H5CA 109.0
C4C C5C H5CB 109.0
C4C C5C C6C 112.9(7)
H5CA C5C H5CB 107.8
C6C C5C H5CA 109.0
C6C C5C H5CB 109.0
Cl2C C6C H6C 108.9
C1C C6C Cl2C 107.5(5)
C1C C6C C5C 113.0(6)
C1C C6C H6C 108.9
C5C C6C Cl2C 109.4(6)
C5C C6C H6C 108.9
Cl1D C1D H1D 109.2
C2D C1D Cl1D 112.5(15)
C2D C1D H1D 109.2
C2D C1D C6D 112.6(16)
C6D C1D Cl1D 104.0(13)
C6D C1D H1D 109.2
C1D C2D H2DA 108.1
C1D C2D H2DB 108.1
H2DA C2D H2DB 107.3
C3D C2D C1D 116.8(19)
C3D C2D H2DA 108.1
C3D C2D H2DB 108.1
C2D C3D H3DA 110.0
C2D C3D H3DB 110.0
C2D C3D C4D 108.4(18)
H3DA C3D H3DB 108.4
C4D C3D H3DA 110.0
C4D C3D H3DB 110.0
C3D C4D H4DA 108.9
C3D C4D H4DB 108.9
H4DA C4D H4DB 107.7
C5D C4D C3D 114(2)
C5D C4D H4DA 108.9
C5D C4D H4DB 108.9
C4D C5D H5DA 109.1
C4D C5D H5DB 109.1
C4D C5D C6D 113(2)
H5DA C5D H5DB 107.8
C6D C5D H5DA 109.1
C6D C5D H5DB 109.1
Cl2D C6D H6D 109.3
C1D C6D Cl2D 105.7(13)
C1D C6D C5D 113(2)
C1D C6D H6D 109.3
C5D C6D Cl2D 110(2)
C5D C6D H6D 109.3
H7CA C7C H7CB 109.5
H7CA C7C H7CC 109.5
H7CB C7C H7CC 109.5
C8C C7C H7CA 109.5
C8C C7C H7CB 109.5
C8C C7C H7CC 109.5
N1C C8C C7C 177.4(6)

loop_
_geom_bond_atom_site_label_1
_geom_bond_atom_site_label_2
_geom_bond_distance
O1 H1 0.8400
O1 C48 1.443(6)
O2 H2 0.8400
O2 C102 1.437(6)
O3 H3 0.8400
O3 C84 1.422(6)
O4 H4 0.8400
O4 C66 1.434(6)
O5 C20 1.420(5)
O5 C21 1.403(5)
O6 C19 1.400(5)
O6 C20 1.416(5)
O7 C17 1.386(5)
O7 C32 1.410(5)
O8 C31 1.397(5)
O8 C32 1.425(5)
O9 C28 1.419(5)
O9 C29 1.388(5)
O10 C27 1.393(5)
O10 C28 1.423(5)
O11 C24 1.416(5)
O11 C25 1.390(5)
O12 C23 1.381(5)
O12 C24 1.418(5)
C1 H1A 1.0000
C1 C2 1.517(6)
C1 C16 1.522(6)
C1 C18A 1.529(6)
C2 C3 1.406(6)
C2 C31 1.389(6)
C3 H3A 0.9500
C3 C4 1.400(6)
C4 C5 1.515(6)
C4 C29 1.383(6)
C5 H5 1.0000
C5 C6 1.527(6)
C5 C12A 1.539(6)
C6 C7 1.392(6)
C6 C27 1.394(6)
C7 H7 0.9500
C7 C8 1.391(6)
C8 C9 1.533(6)
C8 C25 1.395(6)
C9 H9 1.0000
C9 C10 1.520(6)
C9 C6A 1.534(6)
C10 C11 1.394(6)
C10 C23 1.394(6)
C11 H11 0.9500
C11 C12 1.404(6)
C12 C13 1.515(6)
C12 C21 1.388(6)
C13 H13 1.0000
C13 C14 1.521(6)
C13 C24A 1.533(6)
C14 C15 1.400(6)
C14 C19 1.385(6)
C15 H15 0.9500
C15 C16 1.397(6)
C16 C17 1.384(6)
C17 C18 1.417(6)
C18 C19 1.399(6)
C18 C33 1.429(6)
C20 H20A 0.9900
C20 H20B 0.9900
C21 C22 1.395(6)
C22 C23 1.419(6)
C22 C87 1.425(6)
C24 H24A 0.9900
C24 H24B 0.9900
C25 C26 1.398(6)
C26 C27 1.403(6)
C26 C69 1.438(6)
C28 H28A 0.9900
C28 H28B 0.9900
C29 C30 1.414(6)
C30 C31 1.388(6)
C30 C51 1.430(6)
C32 H32A 0.9900
C32 H32B 0.9900
C33 C34 1.190(6)
C34 C35 1.441(6)
C35 C37 1.530(7)
C35 C40 1.314(7)
C36 H36A 0.9800
C36 H36B 0.9800
C36 H36C 0.9800
C36 C37 1.533(7)
C37 C38 1.524(7)
C37 C39 1.524(6)
C38 H38A 0.9800
C38 H38B 0.9800
C38 H38C 0.9800
C39 H39A 0.9800
C39 H39B 0.9800
C39 H39C 0.9800
C40 C41 1.313(7)
C41 C42 1.534(6)
C41 C46 1.435(6)
C42 C43 1.529(7)
C42 C44 1.536(7)
C42 C45 1.531(7)
C43 H43A 0.9800
C43 H43B 0.9800
C43 H43C 0.9800
C44 H44A 0.9800
C44 H44B 0.9800
C44 H44C 0.9800
C45 H45A 0.9800
C45 H45B 0.9800
C45 H45C 0.9800
C46 C47 1.196(6)
C47 C48 1.477(6)
C48 C49 1.530(7)
C48 C50 1.509(7)
C49 H49A 0.9800
C49 H49B 0.9800
C49 H49C 0.9800
C50 H50A 0.9800
C50 H50B 0.9800
C50 H50C 0.9800
C51 C52 1.194(6)
C52 C53 1.443(6)
C53 C54 1.544(6)
C53 C58 1.312(6)
C54 C55 1.535(6)
C54 C56 1.529(6)
C54 C57 1.524(7)
C55 H55A 0.9800
C55 H55B 0.9800
C55 H55C 0.9800
C56 H56A 0.9800
C56 H56B 0.9800
C56 H56C 0.9800
C57 H57A 0.9800
C57 H57B 0.9800
C57 H57C 0.9800
C58 C59 1.307(6)
C59 C60 1.536(6)
C59 C64 1.447(6)
C60 C61 1.530(7)
C60 C62 1.535(7)
C60 C63 1.540(7)
C61 H61A 0.9800
C61 H61B 0.9800
C61 H61C 0.9800
C62 H62A 0.9800
C62 H62B 0.9800
C62 H62C 0.9800
C63 H63A 0.9800
C63 H63B 0.9800
C63 H63C 0.9800
C64 C65 1.197(6)
C65 C66 1.482(6)
C66 C67 1.524(7)
C66 C68 1.531(7)
C67 H67A 0.9800
C67 H67B 0.9800
C67 H67C 0.9800
C68 H68A 0.9800
C68 H68B 0.9800
C68 H68C 0.9800
C69 C70 1.200(6)
C70 C71 1.441(5)
C71 C72 1.541(6)
C71 C76 1.308(6)
C72 C73 1.528(6)
C72 C74 1.531(6)
C72 C75 1.534(6)
C73 H73A 0.9800
C73 H73B 0.9800
C73 H73C 0.9800
C74 H74A 0.9800
C74 H74B 0.9800
C74 H74C 0.9800
C75 H75A 0.9800
C75 H75B 0.9800
C75 H75C 0.9800
C76 C77 1.311(6)
C77 C78 1.545(6)
C77 C82 1.448(6)
C78 C79 1.532(7)
C78 C80 1.521(7)
C78 C81 1.524(7)
C79 H79A 0.9800
C79 H79B 0.9800
C79 H79C 0.9800
C80 H80A 0.9800
C80 H80B 0.9800
C80 H80C 0.9800
C81 H81A 0.9800
C81 H81B 0.9800
C81 H81C 0.9800
C82 C83 1.195(7)
C83 C84 1.477(7)
C84 C85 1.510(8)
C84 C86 1.526(8)
C85 H85A 0.9800
C85 H85B 0.9800
C85 H85C 0.9800
C86 H86A 0.9800
C86 H86B 0.9800
C86 H86C 0.9800
C87 C88 1.205(6)
C88 C89 1.437(6)
C89 C90 1.537(7)
C89 C94 1.310(7)
C90 C91 1.525(8)
C90 C92 1.526(7)
C90 C93 1.530(7)
C91 H91A 0.9800
C91 H91B 0.9800
C91 H91C 0.9800
C92 H92A 0.9800
C92 H92B 0.9800
C92 H92C 0.9800
C93 H93A 0.9800
C93 H93B 0.9800
C93 H93C 0.9800
C94 C95 1.328(7)
C95 C96 1.533(7)
C95 C100 1.445(6)
C96 C97 1.521(7)
C96 C98 1.530(7)
C96 C99 1.545(7)
C97 H97A 0.9800
C97 H97B 0.9800
C97 H97C 0.9800
C98 H98A 0.9800
C98 H98B 0.9800
C98 H98C 0.9800
C99 H99A 0.9800
C99 H99B 0.9800
C99 H99C 0.9800
C100 C101 1.202(7)
C101 C102 1.489(7)
C102 C103 1.509(8)
C102 C104 1.513(7)
C103 H10E 0.9800
C103 H10F 0.9800
C103 H10G 0.9800
C104 H10H 0.9800
C104 H10I 0.9800
C104 H10J 0.9800
C3A H3AA 0.9900
C3A H3AB 0.9900
C3A H3AC 0.9900
C3A H3AD 0.9900
C3A C4A 1.504(7)
C3A C2A 1.511(3)
C3A C2B 1.516(3)
C4A H4AA 0.9900
C4A H4AB 0.9900
C4A C5A 1.528(7)
C5A H5AA 0.9900
C5A H5AB 0.9900
C5A C6A 1.532(6)
C6A H6AA 0.9900
C6A H6AB 0.9900
C10A H10A 0.9900
C10A H10B 0.9900
C10A H10C 0.9900
C10A H10D 0.9900
C10A C11A 1.521(6)
C10A C9A 1.551(14)
C10A C9B 1.517(16)
C11A H11A 0.9900
C11A H11B 0.9900
C11A C12A 1.533(6)
C12A H12A 0.9900
C12A H12B 0.9900
C13A H13A 0.9800
C13A H13B 0.9800
C13A H13C 0.9800
C13A C14A 1.519(9)
C14A H14A 0.9900
C14A H14B 0.9900
C14A C15A 1.484(8)
C15A H15A 0.9900
C15A H15B 0.9900
C15A C16A 1.564(8)
C16A H16A 0.9900
C16A H16B 0.9900
C16A C17A 1.511(7)
C17A H17A 0.9900
C17A H17B 0.9900
C17A C18A 1.523(6)
C18A H18A 0.9900
C18A H18B 0.9900
C19A H19A 0.9800
C19A H19B 0.9800
C19A H19C 0.9800
C19A C20A 1.515(9)
C20A H20C 0.9900
C20A H20D 0.9900
C20A C21A 1.501(8)
C21A H21A 0.9900
C21A H21B 0.9900
C21A C22A 1.525(7)
C22A H22A 0.9900
C22A H22B 0.9900
C22A C23A 1.515(7)
C23A H23A 0.9900
C23A H23B 0.9900
C23A C24A 1.520(6)
C24A H24C 0.9900
C24A H24D 0.9900
C1A H1AA 0.9800
C1A H1AB 0.9800
C1A H1AC 0.9800
C1A C2A 1.520(3)
C2A H2AA 0.9900
C2A H2AB 0.9900
C7A H7AA 0.9800
C7A H7AB 0.9800
C7A H7AC 0.9800
C7A C8A 1.518(15)
C8A H8AA 0.9900
C8A H8AB 0.9900
C8A C9A 1.523(14)
C9A H9AA 0.9900
C9A H9AB 0.9900
C1B H1BA 0.9800
C1B H1BB 0.9800
C1B H1BC 0.9800
C1B C2B 1.520(3)
C2B H2BA 0.9900
C2B H2BB 0.9900
C7B H7BA 0.9800
C7B H7BB 0.9800
C7B H7BC 0.9800
C7B C8B 1.521(17)
C8B H8BA 0.9900
C8B H8BB 0.9900
C8B C9B 1.514(16)
C9B H9BA 0.9900
C9B H9BB 0.9900
Cl1C C1C 1.801(7)
Cl2C C6C 1.825(8)
C1C H1C 1.0000
C1C C2C 1.538(14)
C1C C6C 1.505(10)
C2C H2CA 0.9900
C2C H2CB 0.9900
C2C C3C 1.488(14)
C3C H3CA 0.9900
C3C H3CB 0.9900
C3C C4C 1.552(12)
C4C H4CA 0.9900
C4C H4CB 0.9900
C4C C5C 1.487(11)
C5C H5CA 0.9900
C5C H5CB 0.9900
C5C C6C 1.559(10)
C6C H6C 1.0000
Cl1D C1D 1.814(17)
Cl2D C6D 1.800(17)
C1D H1D 1.0000
C1D C2D 1.526(19)
C1D C6D 1.54(2)
C2D H2DA 0.9900
C2D H2DB 0.9900
C2D C3D 1.481(19)
C3D H3DA 0.9900
C3D H3DB 0.9900
C3D C4D 1.60(2)
C4D H4DA 0.9900
C4D H4DB 0.9900
C4D C5D 1.48(2)
C5D H5DA 0.9900
C5D H5DB 0.9900
C5D C6D 1.56(2)
C6D H6D 1.0000
N1C C8C 1.122(7)
C7C H7CA 0.9800
C7C H7CB 0.9800
C7C H7CC 0.9800
C7C C8C 1.471(9)

loop_
_geom_torsion_atom_site_label_1
_geom_torsion_atom_site_label_2
_geom_torsion_atom_site_label_3
_geom_torsion_atom_site_label_4
_geom_torsion
O5 C21 C22 C23 -175.2(3)
O5 C21 C22 C87 6.3(6)
O7 C17 C18 C19 -176.8(4)
O7 C17 C18 C33 6.9(6)
O9 C29 C30 C31 -175.5(3)
O9 C29 C30 C51 5.6(6)
O11 C25 C26 C27 -174.8(4)
O11 C25 C26 C69 5.6(6)
C1 C2 C3 C4 177.1(4)
C1 C2 C31 O8 7.9(6)
C1 C2 C31 C30 -176.4(4)
C1 C16 C17 O7 -5.3(6)
C1 C16 C17 C18 176.7(4)
C2 C1 C16 C15 91.1(5)
C2 C1 C16 C17 -85.6(5)
C2 C1 C18A C17A 165.7(4)
C2 C3 C4 C5 -177.4(4)
C2 C3 C4 C29 -0.8(6)
C3 C2 C31 O8 -175.1(3)
C3 C2 C31 C30 0.7(6)
C3 C4 C5 C6 92.3(4)
C3 C4 C5 C12A -34.9(5)
C3 C4 C29 O9 176.1(3)
C3 C4 C29 C30 0.8(6)
C4 C5 C6 C7 -89.7(4)
C4 C5 C6 C27 86.3(5)
C4 C5 C12A C11A -164.3(4)
C4 C29 C30 C31 0.0(6)
C4 C29 C30 C51 -178.9(4)
C5 C4 C29 O9 -7.2(6)
C5 C4 C29 C30 177.5(4)
C5 C6 C7 C8 178.6(4)
C5 C6 C27 O10 4.9(6)
C5 C6 C27 C26 -177.5(4)
C6 C5 C12A C11A 71.5(5)
C6 C7 C8 C9 -177.8(4)
C6 C7 C8 C25 -0.4(6)
C7 C6 C27 O10 -178.9(4)
C7 C6 C27 C26 -1.3(6)
C7 C8 C9 C10 93.0(4)
C7 C8 C9 C6A -32.8(5)
C7 C8 C25 O11 175.8(3)
C7 C8 C25 C26 -3.0(6)
C8 C9 C10 C11 -96.0(4)
C8 C9 C10 C23 80.6(4)
C8 C9 C6A C5A -63.4(5)
C8 C25 C26 C27 4.1(6)
C8 C25 C26 C69 -175.6(4)
C9 C8 C25 O11 -6.8(6)
C9 C8 C25 C26 174.4(4)
C9 C10 C11 C12 177.6(4)
C9 C10 C23 O12 9.9(6)
C9 C10 C23 C22 -176.0(4)
C10 C9 C6A C5A 174.0(4)
C10 C11 C12 C13 -176.9(4)
C10 C11 C12 C21 -1.6(6)
C11 C10 C23 O12 -173.3(4)
C11 C10 C23 C22 0.8(6)
C11 C12 C13 C14 93.0(5)
C11 C12 C13 C24A -33.9(5)
C11 C12 C21 O5 176.6(3)
C11 C12 C21 C22 0.6(6)
C12 C13 C14 C15 -90.3(5)
C12 C13 C14 C19 87.2(5)
C12 C13 C24A C23A -175.4(4)
C12 C21 C22 C23 0.9(6)
C12 C21 C22 C87 -177.5(4)
C13 C12 C21 O5 -7.9(6)
C13 C12 C21 C22 176.1(4)
C13 C14 C15 C16 179.6(4)
C13 C14 C19 O6 3.0(6)
C13 C14 C19 C18 -178.3(4)
C14 C13 C24A C23A 60.6(5)
C14 C15 C16 C1 -178.4(4)
C14 C15 C16 C17 -1.6(6)
C15 C14 C19 O6 -179.4(4)
C15 C14 C19 C18 -0.7(6)
C15 C16 C17 O7 177.9(4)
C15 C16 C17 C18 -0.1(6)
C16 C1 C2 C3 -94.9(4)
C16 C1 C2 C31 82.0(4)
C16 C1 C18A C17A -69.1(5)
C16 C17 C18 C19 1.4(6)
C16 C17 C18 C33 -174.9(4)
C17 O7 C32 O8 -91.2(4)
C17 C18 C19 O6 177.8(4)
C17 C18 C19 C14 -0.9(6)
C19 O6 C20 O5 91.3(4)
C19 C14 C15 C16 2.1(6)
C20 O5 C21 C12 83.1(5)
C20 O5 C21 C22 -100.7(4)
C20 O6 C19 C14 -81.4(5)
C20 O6 C19 C18 99.8(4)
C21 O5 C20 O6 -91.3(5)
C21 C12 C13 C14 -82.2(4)
C21 C12 C13 C24A 150.9(4)
C21 C22 C23 O12 172.7(3)
C21 C22 C23 C10 -1.6(6)
C23 O12 C24 O11 90.3(4)
C23 C10 C11 C12 0.9(6)
C24 O11 C25 C8 84.7(5)
C24 O11 C25 C26 -96.4(4)
C24 O12 C23 C10 -85.4(5)
C24 O12 C23 C22 100.3(4)
C25 O11 C24 O12 -91.0(4)
C25 C8 C9 C10 -84.3(5)
C25 C8 C9 C6A 149.9(4)
C25 C26 C27 O10 175.8(4)
C25 C26 C27 C6 -1.9(6)
C27 O10 C28 O9 90.2(4)
C27 C6 C7 C8 2.5(6)
C28 O9 C29 C4 85.3(5)
C28 O9 C29 C30 -99.1(4)
C28 O10 C27 C6 -80.5(5)
C28 O10 C27 C26 101.8(4)
C29 O9 C28 O10 -92.8(4)
C29 C4 C5 C6 -84.2(4)
C29 C4 C5 C12A 148.6(4)
C29 C30 C31 O8 175.2(3)
C29 C30 C31 C2 -0.7(6)
C31 O8 C32 O7 91.9(4)
C31 C2 C3 C4 0.1(6)
C32 O7 C17 C16 83.0(5)
C32 O7 C17 C18 -98.9(4)
C32 O8 C31 C2 -83.8(5)
C32 O8 C31 C30 100.2(4)
C33 C18 C19 O6 -5.9(6)
C33 C18 C19 C14 175.4(4)
C34 C35 C37 C36 65.6(5)
C34 C35 C37 C38 -53.4(6)
C34 C35 C37 C39 -175.2(4)
C40 C35 C37 C36 -113.8(5)
C40 C35 C37 C38 127.3(5)
C40 C35 C37 C39 5.5(6)
C40 C41 C42 C43 122.6(5)
C40 C41 C42 C44 -118.0(5)
C40 C41 C42 C45 2.9(6)
C46 C41 C42 C43 -56.9(6)
C46 C41 C42 C44 62.6(5)
C46 C41 C42 C45 -176.6(4)
C51 C30 C31 O8 -6.0(6)
C51 C30 C31 C2 178.1(4)
C52 C53 C54 C55 58.5(5)
C52 C53 C54 C56 178.8(4)
C52 C53 C54 C57 -60.2(5)
C58 C53 C54 C55 -120.9(5)
C58 C53 C54 C56 -0.7(6)
C58 C53 C54 C57 120.4(5)
C58 C59 C60 C61 1.3(6)
C58 C59 C60 C62 -118.9(5)
C58 C59 C60 C63 120.9(5)
C64 C59 C60 C61 -177.7(4)
C64 C59 C60 C62 62.1(5)
C64 C59 C60 C63 -58.1(5)
C69 C26 C27 O10 -4.5(6)
C69 C26 C27 C6 177.8(4)
C70 C71 C72 C73 -54.0(5)
C70 C71 C72 C74 65.5(5)
C70 C71 C72 C75 -175.5(4)
C76 C71 C72 C73 128.2(4)
C76 C71 C72 C74 -112.3(5)
C76 C71 C72 C75 6.7(6)
C76 C77 C78 C79 0.1(7)
C76 C77 C78 C80 -120.9(5)
C76 C77 C78 C81 120.0(5)
C82 C77 C78 C79 179.9(4)
C82 C77 C78 C80 58.9(6)
C82 C77 C78 C81 -60.2(6)
C87 C22 C23 O12 -8.8(6)
C87 C22 C23 C10 176.9(4)
C88 C89 C90 C91 -63.8(6)
C88 C89 C90 C92 55.0(6)
C88 C89 C90 C93 176.0(4)
C94 C89 C90 C91 115.0(5)
C94 C89 C90 C92 -126.2(5)
C94 C89 C90 C93 -5.2(7)
C94 C95 C96 C97 123.0(5)
C94 C95 C96 C98 -116.9(5)
C94 C95 C96 C99 3.1(6)
C100 C95 C96 C97 -56.3(6)
C100 C95 C96 C98 63.7(6)
C100 C95 C96 C99 -176.3(4)
C3A C4A C5A C6A -178.8(4)
C4A C3A C2A C1A 175.3(12)
C4A C3A C2B C1B -172.5(10)
C4A C5A C6A C9 171.7(4)
C6A C9 C10 C11 30.0(5)
C6A C9 C10 C23 -153.3(4)
C10A C11A C12A C5 -174.2(4)
C11A C10A C9A C8A 172.8(16)
C11A C10A C9B C8B 177.9(17)
C12A C5 C6 C7 38.8(5)
C12A C5 C6 C27 -145.2(4)
C13A C14A C15A C16A 176.8(5)
C14A C15A C16A C17A -176.1(5)
C15A C16A C17A C18A 164.8(4)
C16A C17A C18A C1 173.1(4)
C18A C1 C2 C3 33.1(5)
C18A C1 C2 C31 -150.0(4)
C18A C1 C16 C15 -38.2(5)
C18A C1 C16 C17 145.1(4)
C19A C20A C21A C22A -178.7(5)
C20A C21A C22A C23A 173.9(5)
C21A C22A C23A C24A 177.0(4)
C22A C23A C24A C13 -173.7(4)
C24A C13 C14 C15 37.7(5)
C24A C13 C14 C19 -144.8(4)
C2A C3A C4A C5A 179.8(9)
C7A C8A C9A C10A -180(2)
C9A C10A C11A C12A -160.4(12)
C2B C3A C4A C5A -83.6(9)
C7B C8B C9B C10A -173(2)
C9B C10A C11A C12A -179.7(14)
Cl1C C1C C2C C3C -69.0(10)
Cl1C C1C C6C Cl2C -162.2(4)
Cl1C C1C C6C C5C 77.0(7)
C1C C2C C3C C4C -55.0(11)
C2C C1C C6C Cl2C 74.6(8)
C2C C1C C6C C5C -46.2(10)
C2C C3C C4C C5C 56.1(11)
C3C C4C C5C C6C -51.6(10)
C4C C5C C6C Cl2C -72.7(8)
C4C C5C C6C C1C 47.1(10)
C6C C1C C2C C3C 51.9(11)
Cl1D C1D C2D C3D 67(2)
Cl1D C1D C6D Cl2D 162.3(11)
Cl1D C1D C6D C5D -77(2)
C1D C2D C3D C4D 52(3)
C2D C1D C6D Cl2D -76(2)
C2D C1D C6D C5D 45(3)
C2D C3D C4D C5D -54(3)
C3D C4D C5D C6D 53(4)
C4D C5D C6D Cl2D 69(4)
C4D C5D C6D C1D -49(4)
C6D C1D C2D C3D -50(3)
